data_7705366
loop_
_publ_author_name
'Zi\'o\/lkowska, Aleksandra'
'Szynkiewicz, Natalia'
'Pikies, Jerzy'
'Ponikiewski, \/Lukasz'

_publ_section_title
;
 Synthesis of compounds with C-P-P and C[double bond, length as m-dash]P-P
 bond systems based on the phospha-Wittig reaction.
;
_journal_issue 39
_journal_name_full 'Dalton transactions (Cambridge, England : 2003)'
_journal_page_first 13635
_journal_page_last 13646
_journal_paper_doi 10.1039/d0dt02728f
_journal_volume 49
_journal_year 2020
_chemical_formula_moiety 'C58 H66 N2 O3 Si1 Ti1, 2(C5 H12)'
_chemical_formula_sum 'C63 H78 N2 O3 Si Ti'
_chemical_formula_weight 987.26
_space_group_IT_number 2
_space_group_name_Hall '-P 1'
_space_group_name_H-M_alt 'P -1'
_symmetry_cell_setting triclinic
_symmetry_Int_Tables_number 2
_symmetry_space_group_name_Hall '-P 1'
_symmetry_space_group_name_H-M 'P -1'
_atom_sites_solution_hydrogens geom
_audit_conform_dict_location ftp://ftp.iucr.org/pub/cif_core.dic
_audit_conform_dict_name cif_core.dic
_audit_conform_dict_version 2.4.3
_audit_creation_date 2020-08-26T15:15:17-00:00
_audit_creation_method 'WinGX routine CIF_UPDATE'
_audit_update_record
;
2020-09-02 deposited with the CCDC.	2020-09-04 downloaded from the CCDC.
;
_cell_angle_alpha 88.458(3)
_cell_angle_beta 84.520(3)
_cell_angle_gamma 74.716(3)
_cell_formula_units_Z 4
_cell_length_a 11.8988(4)
_cell_length_b 22.2268(8)
_cell_length_c 22.0748(7)
_cell_measurement_reflns_used 19097
_cell_measurement_temperature 120(2)
_cell_measurement_theta_max 25.73
_cell_measurement_theta_min 1.85
_cell_measurement_wavelength 0.71073
_cell_volume 5605.9(3)
_computing_cell_refinement
;
X-Area Recipe 1.33.0.0 (STOE, 2015)
;
_computing_data_collection
;
X-Area WinXpose 2.0.22.0 (STOE, 2016)
;
_computing_data_reduction
;
X-Area Integrate 1.72.0.0 (STOE, 2018)
X-Area X-Red32 1.63.4.0 (STOE, 2017) 
;
_computing_molecular_graphics 'Ortep for Windows (Farrugia, 2012)'
_computing_publication_material 'WinGX publication routines (Farrugia, 2012)'
_computing_structure_refinement 'SHELXL-2018/1 (Sheldrick, 2018)'
_computing_structure_solution 'SHELXT 2014/5 (Sheldrick, 2014)'
_diffrn_ambient_temperature 120(2)
_diffrn_detector 'image plate (34 cm diameter)'
_diffrn_detector_area_resol_mean 6.67
_diffrn_detector_type 'STOE Imaging Plate'
_diffrn_measured_fraction_theta_full 0.999
_diffrn_measured_fraction_theta_max 0.999
_diffrn_measurement_details ' 456 frames, detector distance = 100 mm'
_diffrn_measurement_device '2-circle diffractometer'
_diffrn_measurement_device_type 'STOE IPDS 2T'
_diffrn_measurement_method 'rotation method, \w scans'
_diffrn_radiation_collimation '0.6 mm diameter'
_diffrn_radiation_monochromator 'parabolic x-ray mirror'
_diffrn_radiation_polarisn_norm 270
_diffrn_radiation_probe x-ray
_diffrn_radiation_type MoK\a
_diffrn_radiation_wavelength 0.71073
_diffrn_reflns_av_R_equivalents 0.1214
_diffrn_reflns_av_unetI/netI 0.1748
_diffrn_reflns_Laue_measured_fraction_full 0.999
_diffrn_reflns_Laue_measured_fraction_max 0.999
_diffrn_reflns_limit_h_max 15
_diffrn_reflns_limit_h_min -15
_diffrn_reflns_limit_k_max 29
_diffrn_reflns_limit_k_min -29
_diffrn_reflns_limit_l_max 29
_diffrn_reflns_limit_l_min -29
_diffrn_reflns_number 60887
_diffrn_reflns_point_group_measured_fraction_full 0.999
_diffrn_reflns_point_group_measured_fraction_max 0.999
_diffrn_reflns_theta_full 25.242
_diffrn_reflns_theta_max 28
_diffrn_reflns_theta_min 1.932
_diffrn_source 'GeniX Mo, 0.05 x 0.05 mm2 microfocus'
_diffrn_source_current 1.000
_diffrn_source_power 0.050
_diffrn_source_voltage 50
_diffrn_standards_number 0
_exptl_absorpt_coefficient_mu 0.22
_exptl_absorpt_correction_type none
_exptl_crystal_colour yellow
_exptl_crystal_density_diffrn 1.17
_exptl_crystal_density_method 'not measured'
_exptl_crystal_description block
_exptl_crystal_F_000 2120
_exptl_crystal_size_max 0.23
_exptl_crystal_size_mid 0.22
_exptl_crystal_size_min 0.17
_refine_diff_density_max 0.493
_refine_diff_density_min -0.716
_refine_diff_density_rms 0.07
_refine_ls_extinction_method none
_refine_ls_goodness_of_fit_ref 0.961
_refine_ls_hydrogen_treatment constr
_refine_ls_matrix_type full
_refine_ls_number_constraints 0
_refine_ls_number_parameters 1179
_refine_ls_number_reflns 27045
_refine_ls_number_restraints 0
_refine_ls_restrained_S_all 0.961
_refine_ls_R_factor_all 0.2241
_refine_ls_R_factor_gt 0.0915
_refine_ls_shift/su_max 0
_refine_ls_shift/su_mean 0
_refine_ls_structure_factor_coef Fsqd
_refine_ls_weighting_details 'w=1/[\s^2^(Fo^2^)+(0.1368P)^2^] where P=(Fo^2^+2Fc^2^)/3'
_refine_ls_weighting_scheme calc
_refine_ls_wR_factor_gt 0.2188
_refine_ls_wR_factor_ref 0.2846
_reflns_Friedel_coverage 0
_reflns_number_gt 10246
_reflns_number_total 27045
_reflns_threshold_expression 'I > 2\s(I)'
_cod_data_source_file d0dt02728f2.cif
_cod_data_source_block 3
_cod_depositor_comments 'Adding full bibliography for 7705360--7705366.cif.'
_cod_database_code 7705366
_shelx_estimated_absorpt_t_min 0.951
_shelx_estimated_absorpt_t_max 0.964

loop_
_symmetry_equiv_pos_as_xyz
'x, y, z'
'-x, -y, -z'

loop_
_atom_site_label
_atom_site_type_symbol
_atom_site_fract_x
_atom_site_fract_y
_atom_site_fract_z
_atom_site_U_iso_or_equiv
_atom_site_adp_type
_atom_site_occupancy
_atom_site_site_symmetry_order
_atom_site_calc_flag
_atom_site_refinement_flags_posn
_atom_site_refinement_flags_adp
_atom_site_refinement_flags_occupancy
_atom_site_disorder_assembly
_atom_site_disorder_group
C1 C 0.8089(4) 0.6280(2) 0.2236(2) 0.0450(12) Uani 1 1 d . . . . .
C2 C 0.7866(4) 0.5763(2) 0.2564(2) 0.0463(12) Uani 1 1 d . . . . .
C3 C 0.7046(4) 0.5492(3) 0.2364(3) 0.0564(14) Uani 1 1 d . . . . .
H3 H 0.687783 0.514642 0.258243 0.068 Uiso 1 1 calc R U . . .
C4 C 0.6467(5) 0.5708(3) 0.1859(3) 0.0650(16) Uani 1 1 d . . . . .
H4 H 0.590194 0.551588 0.1734 0.078 Uiso 1 1 calc R U . . .
C5 C 0.6705(5) 0.6198(3) 0.1538(2) 0.0618(15) Uani 1 1 d . . . . .
H5 H 0.631217 0.63385 0.118485 0.074 Uiso 1 1 calc R U . . .
C6 C 0.7516(4) 0.6501(3) 0.1714(2) 0.0516(13) Uani 1 1 d . . . . .
C7 C 0.8463(4) 0.5500(2) 0.3115(2) 0.0478(12) Uani 1 1 d . . . . .
H7 H 0.92749 0.555404 0.305754 0.057 Uiso 1 1 calc R U . . .
C8 C 0.7879(5) 0.5832(2) 0.3701(2) 0.0602(14) Uani 1 1 d . . . . .
H8A H 0.820794 0.559067 0.405026 0.09 Uiso 1 1 calc R U . . .
H8B H 0.703604 0.587329 0.372463 0.09 Uiso 1 1 calc R U . . .
H8C H 0.801797 0.624774 0.370584 0.09 Uiso 1 1 calc R U . . .
C9 C 0.8571(5) 0.4805(2) 0.3216(3) 0.0651(15) Uani 1 1 d . . . . .
H9A H 0.911167 0.464575 0.35272 0.098 Uiso 1 1 calc R U . . .
H9B H 0.887115 0.457926 0.283434 0.098 Uiso 1 1 calc R U . . .
H9C H 0.780089 0.474339 0.335218 0.098 Uiso 1 1 calc R U . . .
C10 C 0.7688(4) 0.7053(3) 0.1341(2) 0.0567(14) Uani 1 1 d . . . . .
H10 H 0.829589 0.721216 0.151894 0.068 Uiso 1 1 calc R U . . .
C11 C 0.6567(5) 0.7593(3) 0.1336(3) 0.0736(18) Uani 1 1 d . . . . .
H11A H 0.673416 0.793702 0.108918 0.11 Uiso 1 1 calc R U . . .
H11B H 0.629636 0.773749 0.175376 0.11 Uiso 1 1 calc R U . . .
H11C H 0.595736 0.744677 0.116351 0.11 Uiso 1 1 calc R U . . .
C12 C 0.8129(5) 0.6865(3) 0.0668(2) 0.0728(18) Uani 1 1 d . . . . .
H12A H 0.8381 0.720757 0.045837 0.109 Uiso 1 1 calc R U . . .
H12B H 0.749482 0.677621 0.046408 0.109 Uiso 1 1 calc R U . . .
H12C H 0.879042 0.649169 0.065955 0.109 Uiso 1 1 calc R U . . .
C13 C 1.2192(4) 0.6327(2) 0.3168(2) 0.0444(11) Uani 1 1 d . . . . .
C14 C 1.3128(4) 0.6592(2) 0.3005(2) 0.0468(12) Uani 1 1 d . . . . .
C15 C 1.4235(4) 0.6263(3) 0.3156(2) 0.0554(13) Uani 1 1 d . . . . .
H15 H 1.488269 0.642763 0.303675 0.066 Uiso 1 1 calc R U . . .
C16 C 1.4421(5) 0.5717(3) 0.3465(2) 0.0604(15) Uani 1 1 d . . . . .
H16 H 1.518511 0.550743 0.356498 0.072 Uiso 1 1 calc R U . . .
C17 C 1.3493(5) 0.5466(3) 0.3633(2) 0.0582(14) Uani 1 1 d . . . . .
H17 H 1.362363 0.508283 0.385064 0.07 Uiso 1 1 calc R U . . .
C18 C 1.2354(4) 0.5769(2) 0.3487(2) 0.0466(12) Uani 1 1 d . . . . .
C19 C 1.2979(5) 0.7218(2) 0.2692(2) 0.0559(13) Uani 1 1 d . . . . .
H19 H 1.216424 0.736143 0.256856 0.067 Uiso 1 1 calc R U . . .
C20 C 1.3173(6) 0.7705(3) 0.3130(3) 0.0775(18) Uani 1 1 d . . . . .
H20A H 1.299098 0.811696 0.293677 0.116 Uiso 1 1 calc R U . . .
H20B H 1.399156 0.75898 0.322398 0.116 Uiso 1 1 calc R U . . .
H20C H 1.266114 0.771613 0.350684 0.116 Uiso 1 1 calc R U . . .
C21 C 1.3854(5) 0.7186(3) 0.2117(2) 0.0651(16) Uani 1 1 d . . . . .
H21A H 1.364425 0.757973 0.189119 0.098 Uiso 1 1 calc R U . . .
H21B H 1.382194 0.684184 0.185722 0.098 Uiso 1 1 calc R U . . .
H21C H 1.464852 0.711769 0.223983 0.098 Uiso 1 1 calc R U . . .
C22 C 1.1396(4) 0.5454(2) 0.3657(2) 0.0514(13) Uani 1 1 d . . . . .
H22 H 1.066413 0.571487 0.349745 0.062 Uiso 1 1 calc R U . . .
C23 C 1.1153(5) 0.5386(3) 0.4343(2) 0.0631(15) Uani 1 1 d . . . . .
H23A H 1.052495 0.517614 0.442639 0.095 Uiso 1 1 calc R U . . .
H23B H 1.091313 0.579916 0.453247 0.095 Uiso 1 1 calc R U . . .
H23C H 1.186285 0.513721 0.451176 0.095 Uiso 1 1 calc R U . . .
C24 C 1.1707(5) 0.4815(3) 0.3345(3) 0.0645(15) Uani 1 1 d . . . . .
H24A H 1.103193 0.463827 0.339955 0.097 Uiso 1 1 calc R U . . .
H24B H 1.237085 0.453524 0.35278 0.097 Uiso 1 1 calc R U . . .
H24C H 1.191803 0.486356 0.291018 0.097 Uiso 1 1 calc R U . . .
C25 C 0.7096(4) 0.7296(2) 0.3008(2) 0.0478(12) Uani 1 1 d . . . . .
H25A H 0.690289 0.759216 0.334785 0.072 Uiso 1 1 calc R U . . .
H25B H 0.672249 0.69569 0.310068 0.072 Uiso 1 1 calc R U . . .
H25C H 0.681349 0.751181 0.263721 0.072 Uiso 1 1 calc R U . . .
C26 C 0.8418(4) 0.7030(2) 0.2914(2) 0.0437(11) Uani 1 1 d . . . . .
C27 C 0.9085(4) 0.7242(2) 0.3304(2) 0.0425(11) Uani 1 1 d . . . . .
H27 H 0.86823 0.759633 0.354269 0.051 Uiso 1 1 calc R U . . .
C28 C 1.0273(4) 0.7001(2) 0.3392(2) 0.0427(11) Uani 1 1 d . . . . .
C29 C 1.0624(4) 0.7163(2) 0.3991(2) 0.0486(12) Uani 1 1 d . . . . .
H29A H 1.015882 0.758149 0.41152 0.073 Uiso 1 1 calc R U . . .
H29B H 1.145635 0.715329 0.394803 0.073 Uiso 1 1 calc R U . . .
H29C H 1.048706 0.685931 0.430048 0.073 Uiso 1 1 calc R U . . .
C30 C 0.8364(7) 0.8566(3) 0.1894(4) 0.113(3) Uani 1 1 d . . . . .
H30A H 0.811267 0.901148 0.199367 0.169 Uiso 1 1 calc R U . . .
H30B H 0.790759 0.834128 0.216191 0.169 Uiso 1 1 calc R U . . .
H30C H 0.823856 0.850824 0.146943 0.169 Uiso 1 1 calc R U . . .
C31 C 1.0875(8) 0.8573(3) 0.1466(4) 0.121(3) Uani 1 1 d . . . . .
H31A H 1.169339 0.836443 0.152117 0.182 Uiso 1 1 calc R U . . .
H31B H 1.072984 0.902146 0.153507 0.182 Uiso 1 1 calc R U . . .
H31C H 1.071296 0.850203 0.105035 0.182 Uiso 1 1 calc R U . . .
C32 C 1.0174(6) 0.8523(3) 0.2786(3) 0.090(2) Uani 1 1 d . . . . .
H32A H 1.101177 0.839808 0.284141 0.134 Uiso 1 1 calc R U . . .
H32B H 0.975052 0.832797 0.310205 0.134 Uiso 1 1 calc R U . . .
H32C H 0.988464 0.897786 0.281714 0.134 Uiso 1 1 calc R U . . .
C33 C 1.1240(4) 0.5841(2) 0.1076(2) 0.0464(12) Uani 1 1 d . . . . .
C34 C 1.1099(4) 0.5205(2) 0.1254(2) 0.0426(11) Uani 1 1 d . . . . .
C35 C 1.0798(4) 0.4980(2) 0.1822(2) 0.0463(12) Uani 1 1 d . . . . .
H35 H 1.055649 0.525267 0.216113 0.056 Uiso 1 1 calc R U . . .
C36 C 1.0858(4) 0.4349(3) 0.1885(2) 0.0540(13) Uani 1 1 d . . . . .
H36 H 1.067091 0.418736 0.227323 0.065 Uiso 1 1 calc R U . . .
C37 C 1.1185(4) 0.3952(3) 0.1388(3) 0.0569(14) Uani 1 1 d . . . . .
H37 H 1.124108 0.352012 0.144109 0.068 Uiso 1 1 calc R U . . .
C38 C 1.1430(4) 0.4179(3) 0.0821(2) 0.0549(13) Uani 1 1 d . . . . .
H38 H 1.164281 0.390578 0.048079 0.066 Uiso 1 1 calc R U . . .
C39 C 1.1364(4) 0.4809(2) 0.0746(2) 0.0469(12) Uani 1 1 d . . . . .
C40 C 1.1303(4) 0.5811(3) 0.0383(2) 0.0472(12) Uani 1 1 d . . . . .
C41 C 1.1463(4) 0.5188(2) 0.0201(2) 0.0478(12) Uani 1 1 d . . . . .
C42 C 1.1587(4) 0.5033(3) -0.0411(2) 0.0536(13) Uani 1 1 d . . . . .
H42 H 1.170458 0.461296 -0.053348 0.064 Uiso 1 1 calc R U . . .
C43 C 1.1536(4) 0.5504(3) -0.0840(3) 0.0607(15) Uani 1 1 d . . . . .
H43 H 1.163203 0.540509 -0.126091 0.073 Uiso 1 1 calc R U . . .
C44 C 1.1348(4) 0.6109(3) -0.0661(2) 0.0599(15) Uani 1 1 d . . . . .
H44 H 1.129411 0.642593 -0.096296 0.072 Uiso 1 1 calc R U . . .
C45 C 1.1234(4) 0.6276(3) -0.0055(2) 0.0521(13) Uani 1 1 d . . . . .
H45 H 1.111128 0.669895 0.005975 0.062 Uiso 1 1 calc R U . . .
C46 C 1.2414(4) 0.5953(2) 0.1316(2) 0.0456(12) Uani 1 1 d . . . . .
C47 C 1.3448(4) 0.5370(2) 0.1274(2) 0.0462(12) Uani 1 1 d . . . . .
C48 C 1.3612(4) 0.4820(3) 0.1586(2) 0.0547(14) Uani 1 1 d . . . . .
H48 H 1.303725 0.475834 0.189366 0.066 Uiso 1 1 calc R U . . .
C49 C 1.4645(4) 0.4344(3) 0.1446(2) 0.0569(14) Uani 1 1 d . . . . .
H49 H 1.476387 0.395703 0.165576 0.068 Uiso 1 1 calc R U . . .
C50 C 1.5493(4) 0.4439(3) 0.1002(2) 0.0592(15) Uani 1 1 d . . . . .
H50 H 1.618481 0.411518 0.090803 0.071 Uiso 1 1 calc R U . . .
C51 C 1.5337(4) 0.4990(3) 0.0702(2) 0.0556(14) Uani 1 1 d . . . . .
H51 H 1.591461 0.504977 0.039492 0.067 Uiso 1 1 calc R U . . .
C52 C 1.4321(4) 0.5473(3) 0.0844(2) 0.0477(12) Uani 1 1 d . . . . .
C53 C 1.2891(4) 0.6414(2) 0.0922(2) 0.0474(12) Uani 1 1 d . . . . .
C54 C 1.3993(4) 0.6117(3) 0.0633(2) 0.0493(13) Uani 1 1 d . . . . .
C55 C 1.4599(5) 0.6454(3) 0.0245(2) 0.0608(15) Uani 1 1 d . . . . .
H55 H 1.534067 0.625259 0.004402 0.073 Uiso 1 1 calc R U . . .
C56 C 1.4117(5) 0.7072(3) 0.0156(2) 0.0694(17) Uani 1 1 d . . . . .
H56 H 1.452802 0.730142 -0.010936 0.083 Uiso 1 1 calc R U . . .
C57 C 1.3032(5) 0.7377(3) 0.0447(2) 0.0639(15) Uani 1 1 d . . . . .
H57 H 1.2717 0.781091 0.038673 0.077 Uiso 1 1 calc R U . . .
C58 C 1.2414(5) 0.7043(3) 0.0827(2) 0.0594(14) Uani 1 1 d . . . . .
H58 H 1.166605 0.724605 0.101941 0.071 Uiso 1 1 calc R U . . .
C59 C 0.3364(4) 0.2155(2) 0.3723(2) 0.0420(11) Uani 1 1 d . . . . .
C60 C 0.3067(4) 0.1673(2) 0.3434(2) 0.0486(12) Uani 1 1 d . . . . .
C61 C 0.2089(4) 0.1486(2) 0.3699(2) 0.0516(13) Uani 1 1 d . . . . .
H61 H 0.18759 0.115317 0.351845 0.062 Uiso 1 1 calc R U . . .
C62 C 0.1427(5) 0.1770(2) 0.4212(2) 0.0562(14) Uani 1 1 d . . . . .
H62 H 0.07416 0.16542 0.436671 0.067 Uiso 1 1 calc R U . . .
C63 C 0.1780(4) 0.2227(2) 0.4496(2) 0.0535(13) Uani 1 1 d . . . . .
H63 H 0.134687 0.241027 0.48586 0.064 Uiso 1 1 calc R U . . .
C64 C 0.2750(4) 0.2425(2) 0.4265(2) 0.0450(12) Uani 1 1 d . . . . .
C65 C 0.3717(4) 0.1331(2) 0.2866(2) 0.0497(12) Uani 1 1 d . . . . .
H65 H 0.437226 0.152243 0.273106 0.06 Uiso 1 1 calc R U . . .
C66 C 0.2930(5) 0.1397(3) 0.2340(2) 0.0652(15) Uani 1 1 d . . . . .
H66A H 0.339861 0.120132 0.197372 0.098 Uiso 1 1 calc R U . . .
H66B H 0.258599 0.184048 0.226043 0.098 Uiso 1 1 calc R U . . .
H66C H 0.230428 0.11924 0.245213 0.098 Uiso 1 1 calc R U . . .
C67 C 0.4249(5) 0.0644(3) 0.2992(3) 0.0677(16) Uani 1 1 d . . . . .
H67A H 0.473938 0.044985 0.262989 0.102 Uiso 1 1 calc R U . . .
H67B H 0.362207 0.043651 0.308995 0.102 Uiso 1 1 calc R U . . .
H67C H 0.472793 0.060164 0.333536 0.102 Uiso 1 1 calc R U . . .
C68 C 0.3088(5) 0.2918(3) 0.4603(2) 0.0575(14) Uani 1 1 d . . . . .
H68 H 0.393556 0.287652 0.447733 0.069 Uiso 1 1 calc R U . . .
C69 C 0.2447(7) 0.3573(3) 0.4456(3) 0.098(2) Uani 1 1 d . . . . .
H69A H 0.26888 0.386458 0.470782 0.147 Uiso 1 1 calc R U . . .
H69B H 0.160297 0.36246 0.453794 0.147 Uiso 1 1 calc R U . . .
H69C H 0.262941 0.365913 0.402483 0.147 Uiso 1 1 calc R U . . .
C70 C 0.2979(6) 0.2821(3) 0.5287(3) 0.0787(18) Uani 1 1 d . . . . .
H70A H 0.337038 0.309066 0.548146 0.118 Uiso 1 1 calc R U . . .
H70B H 0.334635 0.238395 0.538096 0.118 Uiso 1 1 calc R U . . .
H70C H 0.215008 0.292535 0.543916 0.118 Uiso 1 1 calc R U . . .
C71 C 0.7237(4) 0.3090(2) 0.3717(2) 0.0436(11) Uani 1 1 d . . . . .
C72 C 0.7016(4) 0.3357(2) 0.4305(2) 0.0496(12) Uani 1 1 d . . . . .
C73 C 0.7922(5) 0.3505(2) 0.4572(2) 0.0555(13) Uani 1 1 d . . . . .
H73 H 0.778236 0.368462 0.496649 0.067 Uiso 1 1 calc R U . . .
C74 C 0.9024(5) 0.3394(3) 0.4265(3) 0.0594(14) Uani 1 1 d . . . . .
H74 H 0.964272 0.349213 0.444914 0.071 Uiso 1 1 calc R U . . .
C75 C 0.9214(4) 0.3145(3) 0.3704(2) 0.0572(14) Uani 1 1 d . . . . .
H75 H 0.997532 0.308019 0.349821 0.069 Uiso 1 1 calc R U . . .
C76 C 0.8358(4) 0.2977(2) 0.3404(2) 0.0476(12) Uani 1 1 d . . . . .
C77 C 0.5835(5) 0.3476(3) 0.4675(3) 0.0691(17) Uani 1 1 d . . . . .
H77 H 0.532685 0.327356 0.446075 0.083 Uiso 1 1 calc R U . . .
C78 C 0.5243(6) 0.4174(4) 0.4718(3) 0.112(3) Uani 1 1 d . . . . .
H78A H 0.516841 0.435013 0.430736 0.169 Uiso 1 1 calc R U . . .
H78B H 0.57164 0.437988 0.493683 0.169 Uiso 1 1 calc R U . . .
H78C H 0.446432 0.423978 0.493692 0.169 Uiso 1 1 calc R U . . .
C79 C 0.5929(6) 0.3206(3) 0.5303(3) 0.0781(18) Uani 1 1 d . . . . .
H79A H 0.514344 0.323739 0.55025 0.117 Uiso 1 1 calc R U . . .
H79B H 0.633323 0.343637 0.553992 0.117 Uiso 1 1 calc R U . . .
H79C H 0.637164 0.276616 0.527795 0.117 Uiso 1 1 calc R U . . .
C80 C 0.8653(4) 0.2706(2) 0.2777(2) 0.0527(13) Uani 1 1 d . . . . .
H80 H 0.79402 0.260627 0.264675 0.063 Uiso 1 1 calc R U . . .
C81 C 0.8996(5) 0.3171(3) 0.2322(3) 0.0717(17) Uani 1 1 d . . . . .
H81A H 0.922363 0.297298 0.192113 0.108 Uiso 1 1 calc R U . . .
H81B H 0.965558 0.330114 0.245798 0.108 Uiso 1 1 calc R U . . .
H81C H 0.832911 0.353629 0.229324 0.108 Uiso 1 1 calc R U . . .
C82 C 0.9635(5) 0.2108(3) 0.2757(3) 0.0619(15) Uani 1 1 d . . . . .
H82A H 0.968422 0.189941 0.236609 0.093 Uiso 1 1 calc R U . . .
H82B H 0.947581 0.183245 0.308896 0.093 Uiso 1 1 calc R U . . .
H82C H 1.037703 0.22079 0.280208 0.093 Uiso 1 1 calc R U . . .
C83 C 0.2661(4) 0.3090(2) 0.2894(2) 0.0543(13) Uani 1 1 d . . . . .
H83A H 0.257086 0.343103 0.259604 0.081 Uiso 1 1 calc R U . . .
H83B H 0.208769 0.32191 0.32462 0.081 Uiso 1 1 calc R U . . .
H83C H 0.253195 0.2722 0.270673 0.081 Uiso 1 1 calc R U . . .
C84 C 0.3899(4) 0.2932(2) 0.3100(2) 0.0443(11) Uani 1 1 d . . . . .
C85 C 0.4544(4) 0.3362(2) 0.2930(2) 0.0443(11) Uani 1 1 d . . . . .
H85 H 0.421847 0.366787 0.264103 0.053 Uiso 1 1 calc R U . . .
C86 C 0.5608(4) 0.3402(2) 0.3128(2) 0.0439(11) Uani 1 1 d . . . . .
C87 C 0.5929(4) 0.4001(2) 0.2989(2) 0.0523(13) Uani 1 1 d . . . . .
H87A H 0.521747 0.434686 0.300732 0.078 Uiso 1 1 calc R U . . .
H87B H 0.633989 0.39803 0.25809 0.078 Uiso 1 1 calc R U . . .
H87C H 0.643974 0.406952 0.328896 0.078 Uiso 1 1 calc R U . . .
C88 C 0.6617(11) 0.1146(5) 0.1532(5) 0.198(6) Uani 1 1 d . . . . .
H88A H 0.745326 0.094974 0.155056 0.297 Uiso 1 1 calc R U . . .
H88B H 0.641339 0.112648 0.111485 0.297 Uiso 1 1 calc R U . . .
H88C H 0.616124 0.092471 0.180531 0.297 Uiso 1 1 calc R U . . .
C89 C 0.4791(6) 0.2383(4) 0.1554(3) 0.093(2) Uani 1 1 d . . . . .
H89A H 0.421961 0.218021 0.175792 0.139 Uiso 1 1 calc R U . . .
H89B H 0.478461 0.235605 0.111236 0.139 Uiso 1 1 calc R U . . .
H89C H 0.458797 0.28221 0.167585 0.139 Uiso 1 1 calc R U . . .
C90 C 0.7299(8) 0.2431(6) 0.1424(3) 0.184(6) Uani 1 1 d . . . . .
H90A H 0.719034 0.281777 0.165089 0.275 Uiso 1 1 calc R U . . .
H90B H 0.713761 0.253067 0.100034 0.275 Uiso 1 1 calc R U . . .
H90C H 0.810709 0.217749 0.143501 0.275 Uiso 1 1 calc R U . . .
C91 C 0.7848(4) 0.1178(2) 0.3924(2) 0.0507(13) Uani 1 1 d . . . . .
C92 C 0.8607(5) 0.1098(3) 0.4456(3) 0.0594(7) Uani 1 1 d . . . . .
C93 C 0.8393(5) 0.1391(3) 0.5029(3) 0.0594(7) Uani 1 1 d . . . . .
H93 H 0.768899 0.170406 0.513255 0.071 Uiso 1 1 calc R U . . .
C94 C 0.9234(5) 0.1212(3) 0.5440(3) 0.0675(17) Uani 1 1 d . . . . .
H94 H 0.908053 0.139144 0.583472 0.081 Uiso 1 1 calc R U . . .
C95 C 1.0285(5) 0.0781(3) 0.5292(3) 0.0675(16) Uani 1 1 d . . . . .
H95 H 1.084133 0.06635 0.558399 0.081 Uiso 1 1 calc R U . . .
C96 C 1.0528(5) 0.0519(3) 0.4717(3) 0.0717(18) Uani 1 1 d . . . . .
H96 H 1.12645 0.023382 0.460866 0.086 Uiso 1 1 calc R U . . .
C97 C 0.9697(4) 0.0673(2) 0.4296(3) 0.0554(14) Uani 1 1 d . . . . .
C98 C 0.8718(5) 0.0785(3) 0.3437(3) 0.0594(7) Uani 1 1 d . . . . .
C99 C 0.9750(5) 0.0497(2) 0.3678(3) 0.0669(17) Uani 1 1 d . . . . .
C100 C 1.0693(5) 0.0136(3) 0.3283(4) 0.0769(19) Uani 1 1 d . . . . .
H100 H 1.141516 -0.007126 0.343576 0.092 Uiso 1 1 calc R U . . .
C101 C 1.0544(6) 0.0093(3) 0.2698(4) 0.085(2) Uani 1 1 d . . . . .
H101 H 1.117104 -0.015081 0.243794 0.102 Uiso 1 1 calc R U . . .
C102 C 0.9509(6) 0.0391(3) 0.2452(3) 0.0800(19) Uani 1 1 d . . . . .
H102 H 0.943631 0.03506 0.203161 0.096 Uiso 1 1 calc R U . . .
C103 C 0.8572(5) 0.0752(2) 0.2829(3) 0.0594(7) Uani 1 1 d . . . . .
H103 H 0.786045 0.09664 0.267018 0.071 Uiso 1 1 calc R U . . .
C104 C 0.6667(4) 0.0932(2) 0.4055(2) 0.0492(12) Uani 1 1 d . . . . .
C105 C 0.6164(4) 0.1059(3) 0.4722(2) 0.0521(13) Uani 1 1 d . . . . .
C106 C 0.5671(5) 0.1623(3) 0.5013(2) 0.0610(15) Uani 1 1 d . . . . .
H106 H 0.552679 0.200173 0.478825 0.073 Uiso 1 1 calc R U . . .
C107 C 0.5390(5) 0.1628(3) 0.5638(3) 0.0720(17) Uani 1 1 d . . . . .
H107 H 0.505556 0.201194 0.584494 0.086 Uiso 1 1 calc R U . . .
C108 C 0.5602(6) 0.1066(4) 0.5963(3) 0.087(2) Uani 1 1 d . . . . .
H108 H 0.545812 0.107304 0.63934 0.104 Uiso 1 1 calc R U . . .
C109 C 0.6028(6) 0.0487(4) 0.5659(3) 0.086(2) Uani 1 1 d . . . . .
H109 H 0.612584 0.010258 0.587295 0.103 Uiso 1 1 calc R U . . .
C110 C 0.6297(4) 0.0507(3) 0.5032(3) 0.0563(14) Uani 1 1 d . . . . .
C111 C 0.6863(4) 0.0228(2) 0.4035(3) 0.0560(14) Uani 1 1 d . . . . .
C112 C 0.6693(5) -0.0016(3) 0.4604(3) 0.0675(17) Uani 1 1 d . . . . .
C113 C 0.6817(5) -0.0641(3) 0.4711(4) 0.078(2) Uani 1 1 d . . . . .
H113 H 0.669374 -0.079913 0.510877 0.094 Uiso 1 1 calc R U . . .
C114 C 0.7127(6) -0.1023(4) 0.4215(5) 0.096(3) Uani 1 1 d . . . . .
H114 H 0.725921 -0.146051 0.427107 0.115 Uiso 1 1 calc R U . . .
C115 C 0.7254(5) -0.0785(3) 0.3625(4) 0.090(2) Uani 1 1 d . . . . .
H115 H 0.742884 -0.106025 0.328682 0.108 Uiso 1 1 calc R U . . .
C116 C 0.7129(5) -0.0165(3) 0.3533(3) 0.0653(16) Uani 1 1 d . . . . .
H116 H 0.722129 -0.000372 0.313337 0.078 Uiso 1 1 calc R U . . .
O1 O 1.0268(3) 0.75075(16) 0.19674(15) 0.0541(9) Uani 1 1 d . . . . .
O2 O 1.0341(2) 0.63384(14) 0.13558(13) 0.0429(8) Uani 1 1 d . . . . .
O3 O 1.2028(3) 0.61702(15) 0.19180(13) 0.0456(8) Uani 1 1 d . . . . .
O4 O 0.6317(3) 0.19820(15) 0.24998(14) 0.0516(9) Uani 1 1 d . . . . .
O5 O 0.7411(3) 0.18019(15) 0.37580(15) 0.0501(8) Uani 1 1 d . . . . .
O6 O 0.5927(3) 0.12827(14) 0.36383(14) 0.0448(8) Uani 1 1 d . . . . .
N1 N 0.8886(3) 0.65968(18) 0.24700(16) 0.0420(9) Uani 1 1 d . . . . .
N2 N 1.1025(3) 0.66399(17) 0.29869(16) 0.0399(9) Uani 1 1 d . . . . .
N3 N 0.4274(3) 0.24278(17) 0.34376(16) 0.0397(9) Uani 1 1 d . . . . .
N4 N 0.6284(3) 0.29420(17) 0.34379(16) 0.0402(9) Uani 1 1 d . . . . .
Si1 Si 0.99320(17) 0.82606(9) 0.20011(10) 0.0809(6) Uani 1 1 d . . . . .
Si2 Si 0.62748(18) 0.19857(11) 0.17759(8) 0.0857(6) Uani 1 1 d . . . . .
Ti1 Ti 1.04968(7) 0.66672(4) 0.20914(4) 0.0431(2) Uani 1 1 d . . . . .
Ti2 Ti 0.60669(7) 0.20442(4) 0.33324(4) 0.0425(2) Uani 1 1 d . . . . .

loop_
_atom_site_aniso_label
_atom_site_aniso_U_11
_atom_site_aniso_U_22
_atom_site_aniso_U_33
_atom_site_aniso_U_23
_atom_site_aniso_U_13
_atom_site_aniso_U_12
C1 0.027(2) 0.061(3) 0.042(3) -0.016(2) 0.001(2) -0.003(2)
C2 0.029(2) 0.051(3) 0.056(3) -0.013(2) 0.008(2) -0.009(2)
C3 0.035(3) 0.064(3) 0.069(4) -0.020(3) 0.012(3) -0.014(3)
C4 0.042(3) 0.090(5) 0.065(4) -0.027(3) 0.000(3) -0.020(3)
C5 0.040(3) 0.091(4) 0.050(3) -0.020(3) -0.007(2) -0.007(3)
C6 0.024(2) 0.074(4) 0.051(3) -0.013(3) -0.003(2) -0.002(2)
C7 0.033(2) 0.056(3) 0.057(3) 0.000(2) -0.004(2) -0.016(2)
C8 0.066(4) 0.060(3) 0.055(3) -0.009(3) -0.003(3) -0.016(3)
C9 0.056(3) 0.058(4) 0.078(4) 0.001(3) 0.010(3) -0.015(3)
C10 0.036(3) 0.074(4) 0.052(3) -0.001(3) -0.009(2) 0.002(3)
C11 0.044(3) 0.102(5) 0.061(4) 0.004(3) -0.003(3) 0.006(3)
C12 0.045(3) 0.116(5) 0.050(3) -0.004(3) -0.004(3) -0.007(3)
C13 0.033(3) 0.054(3) 0.046(3) -0.005(2) -0.006(2) -0.010(2)
C14 0.036(3) 0.055(3) 0.047(3) -0.011(2) 0.002(2) -0.008(2)
C15 0.040(3) 0.072(4) 0.057(3) -0.016(3) -0.002(2) -0.018(3)
C16 0.040(3) 0.074(4) 0.062(3) -0.015(3) -0.003(3) -0.005(3)
C17 0.049(3) 0.054(3) 0.068(4) -0.006(3) -0.017(3) -0.002(3)
C18 0.039(3) 0.052(3) 0.048(3) -0.004(2) -0.008(2) -0.008(2)
C19 0.046(3) 0.062(3) 0.061(3) -0.006(3) -0.001(2) -0.017(3)
C20 0.080(4) 0.082(4) 0.077(4) -0.020(3) 0.014(3) -0.037(4)
C21 0.057(3) 0.089(4) 0.058(3) 0.001(3) -0.001(3) -0.034(3)
C22 0.047(3) 0.053(3) 0.057(3) 0.003(3) -0.016(2) -0.014(2)
C23 0.064(4) 0.069(4) 0.063(4) -0.002(3) -0.003(3) -0.030(3)
C24 0.063(4) 0.061(4) 0.072(4) 0.005(3) -0.017(3) -0.015(3)
C25 0.031(2) 0.051(3) 0.056(3) -0.008(2) 0.001(2) -0.001(2)
C26 0.031(2) 0.050(3) 0.048(3) 0.006(2) -0.002(2) -0.009(2)
C27 0.034(2) 0.044(3) 0.047(3) -0.007(2) 0.004(2) -0.008(2)
C28 0.035(3) 0.045(3) 0.050(3) 0.002(2) -0.002(2) -0.014(2)
C29 0.039(3) 0.055(3) 0.052(3) -0.014(2) -0.003(2) -0.011(2)
C30 0.099(6) 0.071(5) 0.153(7) 0.005(5) -0.035(5) 0.011(4)
C31 0.148(8) 0.068(5) 0.147(7) 0.021(5) 0.024(6) -0.042(5)
C32 0.085(5) 0.071(4) 0.110(6) -0.015(4) -0.002(4) -0.016(4)
C33 0.028(2) 0.066(3) 0.039(3) 0.000(2) 0.002(2) -0.004(2)
C34 0.024(2) 0.058(3) 0.044(3) 0.004(2) -0.0006(19) -0.008(2)
C35 0.031(2) 0.052(3) 0.054(3) -0.005(2) -0.003(2) -0.005(2)
C36 0.043(3) 0.063(4) 0.052(3) 0.002(3) -0.004(2) -0.009(3)
C37 0.040(3) 0.059(3) 0.071(4) -0.004(3) -0.003(3) -0.013(3)
C38 0.037(3) 0.066(4) 0.058(3) -0.012(3) -0.003(2) -0.007(3)
C39 0.029(2) 0.062(3) 0.047(3) -0.006(2) -0.001(2) -0.007(2)
C40 0.025(2) 0.078(4) 0.039(3) -0.004(2) 0.0008(19) -0.014(2)
C41 0.027(2) 0.063(3) 0.051(3) -0.011(3) 0.001(2) -0.009(2)
C42 0.031(3) 0.082(4) 0.046(3) -0.010(3) 0.000(2) -0.012(3)
C43 0.033(3) 0.093(5) 0.051(3) -0.011(3) 0.001(2) -0.009(3)
C44 0.032(3) 0.099(5) 0.047(3) 0.011(3) -0.005(2) -0.015(3)
C45 0.032(3) 0.074(4) 0.051(3) 0.004(3) -0.003(2) -0.015(2)
C46 0.034(2) 0.061(3) 0.037(3) -0.006(2) 0.002(2) -0.006(2)
C47 0.031(2) 0.066(3) 0.039(3) -0.009(2) -0.002(2) -0.005(2)
C48 0.031(3) 0.076(4) 0.048(3) -0.008(3) 0.004(2) 0.000(3)
C49 0.035(3) 0.069(4) 0.062(3) -0.007(3) 0.000(2) -0.006(3)
C50 0.033(3) 0.086(4) 0.051(3) -0.022(3) -0.001(2) -0.002(3)
C51 0.036(3) 0.093(4) 0.036(3) -0.010(3) 0.000(2) -0.013(3)
C52 0.030(2) 0.076(4) 0.039(3) -0.006(2) -0.002(2) -0.018(2)
C53 0.037(3) 0.065(4) 0.042(3) 0.005(2) 0.000(2) -0.019(2)
C54 0.041(3) 0.079(4) 0.032(2) -0.009(2) 0.002(2) -0.025(3)
C55 0.047(3) 0.085(4) 0.055(3) -0.004(3) 0.002(3) -0.028(3)
C56 0.067(4) 0.103(5) 0.047(3) 0.011(3) -0.003(3) -0.041(4)
C57 0.060(4) 0.080(4) 0.056(3) 0.008(3) -0.004(3) -0.027(3)
C58 0.050(3) 0.076(4) 0.055(3) 0.000(3) 0.004(3) -0.024(3)
C59 0.031(2) 0.043(3) 0.051(3) 0.009(2) -0.009(2) -0.007(2)
C60 0.042(3) 0.054(3) 0.052(3) 0.012(2) -0.011(2) -0.015(2)
C61 0.047(3) 0.050(3) 0.062(3) 0.008(3) -0.008(3) -0.021(2)
C62 0.045(3) 0.064(4) 0.064(4) 0.009(3) -0.005(3) -0.022(3)
C63 0.042(3) 0.063(3) 0.054(3) 0.010(3) 0.000(2) -0.014(3)
C64 0.037(3) 0.046(3) 0.051(3) 0.009(2) -0.001(2) -0.010(2)
C65 0.044(3) 0.052(3) 0.058(3) 0.003(2) -0.011(2) -0.017(2)
C66 0.056(3) 0.078(4) 0.064(4) -0.003(3) -0.004(3) -0.023(3)
C67 0.069(4) 0.067(4) 0.075(4) 0.000(3) -0.018(3) -0.027(3)
C68 0.054(3) 0.073(4) 0.051(3) -0.005(3) 0.006(3) -0.030(3)
C69 0.134(7) 0.057(4) 0.104(6) 0.002(4) -0.023(5) -0.022(4)
C70 0.078(4) 0.086(5) 0.072(4) -0.021(3) 0.000(3) -0.022(4)
C71 0.037(3) 0.040(3) 0.053(3) 0.008(2) -0.010(2) -0.008(2)
C72 0.042(3) 0.049(3) 0.056(3) 0.002(2) -0.010(2) -0.006(2)
C73 0.050(3) 0.058(3) 0.063(3) 0.001(3) -0.014(3) -0.018(3)
C74 0.042(3) 0.078(4) 0.066(4) 0.000(3) -0.009(3) -0.027(3)
C75 0.038(3) 0.076(4) 0.058(3) 0.005(3) -0.003(2) -0.016(3)
C76 0.041(3) 0.050(3) 0.053(3) 0.010(2) -0.005(2) -0.014(2)
C77 0.047(3) 0.095(5) 0.068(4) -0.034(3) -0.004(3) -0.020(3)
C78 0.074(5) 0.138(7) 0.088(5) -0.024(5) -0.010(4) 0.041(5)
C79 0.074(4) 0.092(5) 0.073(4) -0.020(3) 0.016(3) -0.035(4)
C80 0.042(3) 0.062(3) 0.053(3) 0.004(3) 0.002(2) -0.013(3)
C81 0.060(4) 0.082(4) 0.069(4) 0.012(3) 0.006(3) -0.017(3)
C82 0.046(3) 0.068(4) 0.070(4) 0.002(3) -0.001(3) -0.015(3)
C83 0.037(3) 0.061(3) 0.068(3) 0.015(3) -0.019(2) -0.015(2)
C84 0.036(3) 0.050(3) 0.048(3) 0.005(2) -0.006(2) -0.013(2)
C85 0.038(3) 0.046(3) 0.052(3) 0.011(2) -0.016(2) -0.013(2)
C86 0.040(3) 0.047(3) 0.046(3) 0.009(2) -0.008(2) -0.013(2)
C87 0.046(3) 0.049(3) 0.067(3) 0.010(3) -0.015(2) -0.018(2)
C88 0.231(13) 0.168(10) 0.147(9) -0.099(7) -0.090(9) 0.065(9)
C89 0.099(5) 0.127(6) 0.067(4) 0.007(4) -0.016(4) -0.052(5)
C90 0.138(8) 0.411(18) 0.058(5) 0.061(7) -0.021(5) -0.175(11)
C91 0.030(2) 0.044(3) 0.074(4) 0.009(3) -0.003(2) -0.004(2)
C92 0.0488(16) 0.0564(17) 0.0747(19) -0.0002(15) 0.0001(15) -0.0186(14)
C93 0.0488(16) 0.0564(17) 0.0747(19) -0.0002(15) 0.0001(15) -0.0186(14)
C94 0.061(4) 0.065(4) 0.085(4) 0.028(3) -0.028(3) -0.027(3)
C95 0.053(4) 0.057(4) 0.097(5) 0.017(3) -0.026(3) -0.018(3)
C96 0.047(3) 0.049(3) 0.121(6) 0.018(4) -0.022(4) -0.013(3)
C97 0.035(3) 0.047(3) 0.085(4) 0.014(3) -0.009(3) -0.014(2)
C98 0.0488(16) 0.0564(17) 0.0747(19) -0.0002(15) 0.0001(15) -0.0186(14)
C99 0.036(3) 0.043(3) 0.119(5) -0.001(3) 0.005(3) -0.012(2)
C100 0.048(4) 0.060(4) 0.121(6) -0.016(4) 0.004(4) -0.014(3)
C101 0.048(4) 0.071(4) 0.132(7) -0.036(4) 0.021(4) -0.012(3)
C102 0.064(4) 0.067(4) 0.105(5) -0.031(4) 0.026(4) -0.019(3)
C103 0.0488(16) 0.0564(17) 0.0747(19) -0.0002(15) 0.0001(15) -0.0186(14)
C104 0.033(3) 0.051(3) 0.062(3) 0.000(2) 0.000(2) -0.009(2)
C105 0.032(3) 0.058(3) 0.065(3) 0.000(3) -0.008(2) -0.010(2)
C106 0.048(3) 0.079(4) 0.057(3) -0.002(3) -0.008(3) -0.016(3)
C107 0.051(3) 0.101(5) 0.064(4) -0.001(4) -0.004(3) -0.022(3)
C108 0.051(4) 0.138(7) 0.072(4) 0.018(5) -0.011(3) -0.028(4)
C109 0.058(4) 0.123(6) 0.081(5) 0.040(5) -0.014(3) -0.033(4)
C110 0.033(3) 0.068(4) 0.069(4) 0.023(3) -0.011(2) -0.015(3)
C111 0.035(3) 0.051(3) 0.080(4) 0.009(3) -0.017(3) -0.005(2)
C112 0.040(3) 0.062(4) 0.101(5) 0.020(4) -0.018(3) -0.013(3)
C113 0.054(4) 0.051(4) 0.133(6) 0.030(4) -0.030(4) -0.015(3)
C114 0.046(4) 0.066(5) 0.177(9) 0.024(6) -0.026(5) -0.015(3)
C115 0.056(4) 0.063(4) 0.150(7) -0.020(5) -0.002(4) -0.014(3)
C116 0.042(3) 0.047(3) 0.107(5) -0.009(3) -0.008(3) -0.011(3)
O1 0.048(2) 0.059(2) 0.054(2) 0.0026(17) 0.0049(16) -0.0153(17)
O2 0.0277(16) 0.0520(19) 0.0444(18) -0.0020(15) 0.0019(13) -0.0043(14)
O3 0.0341(17) 0.058(2) 0.0407(18) -0.0024(15) 0.0019(14) -0.0073(15)
O4 0.049(2) 0.053(2) 0.054(2) -0.0002(16) 0.0035(16) -0.0173(17)
O5 0.0332(17) 0.045(2) 0.070(2) 0.0061(17) -0.0055(15) -0.0059(15)
O6 0.0341(17) 0.0478(19) 0.0506(19) 0.0031(15) -0.0057(14) -0.0067(15)
N1 0.036(2) 0.051(2) 0.038(2) -0.0049(18) -0.0013(17) -0.0093(18)
N2 0.035(2) 0.046(2) 0.038(2) -0.0054(17) 0.0046(17) -0.0111(18)
N3 0.036(2) 0.040(2) 0.043(2) 0.0037(17) -0.0052(17) -0.0103(17)
N4 0.033(2) 0.042(2) 0.046(2) 0.0025(18) -0.0054(17) -0.0097(17)
Si1 0.0669(12) 0.0621(11) 0.1067(15) 0.0150(10) 0.0043(10) -0.0102(9)
Si2 0.0787(13) 0.1287(18) 0.0519(10) -0.0128(10) 0.0031(9) -0.0331(12)
Ti1 0.0320(4) 0.0503(5) 0.0439(5) 0.0008(4) 0.0024(4) -0.0076(4)
Ti2 0.0342(5) 0.0441(5) 0.0489(5) 0.0012(4) -0.0029(4) -0.0103(4)

loop_
_atom_type_symbol
_atom_type_description
_atom_type_scat_dispersion_real
_atom_type_scat_dispersion_imag
_atom_type_scat_source
C C 0.0033 0.0016 'International Tables Vol C Tables 4.2.6.8 and 6.1.1.4'
H H 0 0 'International Tables Vol C Tables 4.2.6.8 and 6.1.1.4'
O O 0.0106 0.006 'International Tables Vol C Tables 4.2.6.8 and 6.1.1.4'
N N 0.0061 0.0033 'International Tables Vol C Tables 4.2.6.8 and 6.1.1.4'
Si Si 0.0817 0.0704 'International Tables Vol C Tables 4.2.6.8 and 6.1.1.4'
Ti Ti 0.2776 0.4457 'International Tables Vol C Tables 4.2.6.8 and 6.1.1.4'

loop_
_geom_angle_atom_site_label_1
_geom_angle_atom_site_label_2
_geom_angle_atom_site_label_3
_geom_angle
_geom_angle_site_symmetry_1
_geom_angle_site_symmetry_3
_geom_angle_publ_flag
C6 C1 C2 120.9(5) . . ?
C6 C1 N1 120.8(5) . . ?
C2 C1 N1 118.2(4) . . ?
C3 C2 C1 117.9(5) . . ?
C3 C2 C7 118.8(5) . . ?
C1 C2 C7 123.3(4) . . ?
C4 C3 C2 121.9(5) . . ?
C4 C3 H3 119.1 . . ?
C2 C3 H3 119.1 . . ?
C5 C4 C3 119.8(5) . . ?
C5 C4 H4 120.1 . . ?
C3 C4 H4 120.1 . . ?
C4 C5 C6 121.7(5) . . ?
C4 C5 H5 119.1 . . ?
C6 C5 H5 119.1 . . ?
C5 C6 C1 117.8(5) . . ?
C5 C6 C10 117.6(5) . . ?
C1 C6 C10 124.6(5) . . ?
C2 C7 C8 113.5(4) . . ?
C2 C7 C9 114.1(4) . . ?
C8 C7 C9 107.1(4) . . ?
C2 C7 H7 107.3 . . ?
C8 C7 H7 107.3 . . ?
C9 C7 H7 107.3 . . ?
C7 C8 H8A 109.5 . . ?
C7 C8 H8B 109.5 . . ?
H8A C8 H8B 109.5 . . ?
C7 C8 H8C 109.5 . . ?
H8A C8 H8C 109.5 . . ?
H8B C8 H8C 109.5 . . ?
C7 C9 H9A 109.5 . . ?
C7 C9 H9B 109.5 . . ?
H9A C9 H9B 109.5 . . ?
C7 C9 H9C 109.5 . . ?
H9A C9 H9C 109.5 . . ?
H9B C9 H9C 109.5 . . ?
C6 C10 C11 113.3(4) . . ?
C6 C10 C12 111.4(5) . . ?
C11 C10 C12 107.8(4) . . ?
C6 C10 H10 108.1 . . ?
C11 C10 H10 108.1 . . ?
C12 C10 H10 108.1 . . ?
C10 C11 H11A 109.5 . . ?
C10 C11 H11B 109.5 . . ?
H11A C11 H11B 109.5 . . ?
C10 C11 H11C 109.5 . . ?
H11A C11 H11C 109.5 . . ?
H11B C11 H11C 109.5 . . ?
C10 C12 H12A 109.5 . . ?
C10 C12 H12B 109.5 . . ?
H12A C12 H12B 109.5 . . ?
C10 C12 H12C 109.5 . . ?
H12A C12 H12C 109.5 . . ?
H12B C12 H12C 109.5 . . ?
C18 C13 C14 121.3(4) . . ?
C18 C13 N2 119.2(4) . . ?
C14 C13 N2 119.5(4) . . ?
C15 C14 C13 117.6(5) . . ?
C15 C14 C19 119.3(5) . . ?
C13 C14 C19 123.1(4) . . ?
C16 C15 C14 122.4(5) . . ?
C16 C15 H15 118.8 . . ?
C14 C15 H15 118.8 . . ?
C15 C16 C17 119.5(5) . . ?
C15 C16 H16 120.2 . . ?
C17 C16 H16 120.2 . . ?
C16 C17 C18 121.0(5) . . ?
C16 C17 H17 119.5 . . ?
C18 C17 H17 119.5 . . ?
C13 C18 C17 118.1(5) . . ?
C13 C18 C22 123.7(4) . . ?
C17 C18 C22 118.2(4) . . ?
C14 C19 C20 110.4(5) . . ?
C14 C19 C21 112.2(4) . . ?
C20 C19 C21 108.0(4) . . ?
C14 C19 H19 108.7 . . ?
C20 C19 H19 108.7 . . ?
C21 C19 H19 108.7 . . ?
C19 C20 H20A 109.5 . . ?
C19 C20 H20B 109.5 . . ?
H20A C20 H20B 109.5 . . ?
C19 C20 H20C 109.5 . . ?
H20A C20 H20C 109.5 . . ?
H20B C20 H20C 109.5 . . ?
C19 C21 H21A 109.5 . . ?
C19 C21 H21B 109.5 . . ?
H21A C21 H21B 109.5 . . ?
C19 C21 H21C 109.5 . . ?
H21A C21 H21C 109.5 . . ?
H21B C21 H21C 109.5 . . ?
C18 C22 C23 113.1(4) . . ?
C18 C22 C24 109.3(4) . . ?
C23 C22 C24 110.5(4) . . ?
C18 C22 H22 107.9 . . ?
C23 C22 H22 107.9 . . ?
C24 C22 H22 107.9 . . ?
C22 C23 H23A 109.5 . . ?
C22 C23 H23B 109.5 . . ?
H23A C23 H23B 109.5 . . ?
C22 C23 H23C 109.5 . . ?
H23A C23 H23C 109.5 . . ?
H23B C23 H23C 109.5 . . ?
C22 C24 H24A 109.5 . . ?
C22 C24 H24B 109.5 . . ?
H24A C24 H24B 109.5 . . ?
C22 C24 H24C 109.5 . . ?
H24A C24 H24C 109.5 . . ?
H24B C24 H24C 109.5 . . ?
C26 C25 H25A 109.5 . . ?
C26 C25 H25B 109.5 . . ?
H25A C25 H25B 109.5 . . ?
C26 C25 H25C 109.5 . . ?
H25A C25 H25C 109.5 . . ?
H25B C25 H25C 109.5 . . ?
N1 C26 C27 123.5(4) . . ?
N1 C26 C25 119.6(4) . . ?
C27 C26 C25 116.8(4) . . ?
C26 C27 C28 128.7(4) . . ?
C26 C27 H27 115.7 . . ?
C28 C27 H27 115.7 . . ?
N2 C28 C27 122.6(4) . . ?
N2 C28 C29 122.2(4) . . ?
C27 C28 C29 115.2(4) . . ?
C28 C29 H29A 109.5 . . ?
C28 C29 H29B 109.5 . . ?
H29A C29 H29B 109.5 . . ?
C28 C29 H29C 109.5 . . ?
H29A C29 H29C 109.5 . . ?
H29B C29 H29C 109.5 . . ?
Si1 C30 H30A 109.5 . . ?
Si1 C30 H30B 109.5 . . ?
H30A C30 H30B 109.5 . . ?
Si1 C30 H30C 109.5 . . ?
H30A C30 H30C 109.5 . . ?
H30B C30 H30C 109.5 . . ?
Si1 C31 H31A 109.5 . . ?
Si1 C31 H31B 109.5 . . ?
H31A C31 H31B 109.5 . . ?
Si1 C31 H31C 109.5 . . ?
H31A C31 H31C 109.5 . . ?
H31B C31 H31C 109.5 . . ?
Si1 C32 H32A 109.5 . . ?
Si1 C32 H32B 109.5 . . ?
H32A C32 H32B 109.5 . . ?
Si1 C32 H32C 109.5 . . ?
H32A C32 H32C 109.5 . . ?
H32B C32 H32C 109.5 . . ?
O2 C33 C34 113.4(4) . . ?
O2 C33 C40 115.7(4) . . ?
C34 C33 C40 101.5(4) . . ?
O2 C33 C46 102.7(4) . . ?
C34 C33 C46 111.2(4) . . ?
C40 C33 C46 112.7(3) . . ?
C35 C34 C39 120.1(5) . . ?
C35 C34 C33 129.5(5) . . ?
C39 C34 C33 110.4(4) . . ?
C34 C35 C36 118.8(5) . . ?
C34 C35 H35 120.6 . . ?
C36 C35 H35 120.6 . . ?
C37 C36 C35 120.8(5) . . ?
C37 C36 H36 119.6 . . ?
C35 C36 H36 119.6 . . ?
C38 C37 C36 120.5(5) . . ?
C38 C37 H37 119.7 . . ?
C36 C37 H37 119.7 . . ?
C37 C38 C39 119.6(5) . . ?
C37 C38 H38 120.2 . . ?
C39 C38 H38 120.2 . . ?
C38 C39 C34 120.0(4) . . ?
C38 C39 C41 131.7(5) . . ?
C34 C39 C41 108.2(4) . . ?
C45 C40 C41 119.6(5) . . ?
C45 C40 C33 131.0(5) . . ?
C41 C40 C33 109.5(4) . . ?
C42 C41 C40 120.7(5) . . ?
C42 C41 C39 130.7(5) . . ?
C40 C41 C39 108.4(4) . . ?
C43 C42 C41 118.7(5) . . ?
C43 C42 H42 120.7 . . ?
C41 C42 H42 120.7 . . ?
C44 C43 C42 120.4(5) . . ?
C44 C43 H43 119.8 . . ?
C42 C43 H43 119.8 . . ?
C43 C44 C45 122.1(5) . . ?
C43 C44 H44 118.9 . . ?
C45 C44 H44 118.9 . . ?
C44 C45 C40 118.5(5) . . ?
C44 C45 H45 120.8 . . ?
C40 C45 H45 120.8 . . ?
O3 C46 C53 113.0(4) . . ?
O3 C46 C47 114.2(4) . . ?
C53 C46 C47 102.1(4) . . ?
O3 C46 C33 102.6(3) . . ?
C53 C46 C33 112.1(4) . . ?
C47 C46 C33 113.3(4) . . ?
C48 C47 C52 120.5(4) . . ?
C48 C47 C46 130.4(4) . . ?
C52 C47 C46 109.1(4) . . ?
C47 C48 C49 119.1(5) . . ?
C47 C48 H48 120.5 . . ?
C49 C48 H48 120.5 . . ?
C50 C49 C48 120.3(5) . . ?
C50 C49 H49 119.8 . . ?
C48 C49 H49 119.8 . . ?
C51 C50 C49 120.4(5) . . ?
C51 C50 H50 119.8 . . ?
C49 C50 H50 119.8 . . ?
C50 C51 C52 120.0(5) . . ?
C50 C51 H51 120 . . ?
C52 C51 H51 120 . . ?
C47 C52 C51 119.6(5) . . ?
C47 C52 C54 109.6(4) . . ?
C51 C52 C54 130.8(5) . . ?
C58 C53 C54 119.7(4) . . ?
C58 C53 C46 130.0(4) . . ?
C54 C53 C46 110.3(4) . . ?
C55 C54 C53 120.2(5) . . ?
C55 C54 C52 131.3(5) . . ?
C53 C54 C52 108.4(4) . . ?
C56 C55 C54 119.3(5) . . ?
C56 C55 H55 120.4 . . ?
C54 C55 H55 120.4 . . ?
C55 C56 C57 121.3(5) . . ?
C55 C56 H56 119.4 . . ?
C57 C56 H56 119.4 . . ?
C58 C57 C56 119.8(6) . . ?
C58 C57 H57 120.1 . . ?
C56 C57 H57 120.1 . . ?
C53 C58 C57 119.7(5) . . ?
C53 C58 H58 120.2 . . ?
C57 C58 H58 120.2 . . ?
C60 C59 C64 121.9(4) . . ?
C60 C59 N3 120.2(4) . . ?
C64 C59 N3 117.7(4) . . ?
C59 C60 C61 116.9(5) . . ?
C59 C60 C65 125.6(4) . . ?
C61 C60 C65 117.5(5) . . ?
C62 C61 C60 122.1(5) . . ?
C62 C61 H61 118.9 . . ?
C60 C61 H61 118.9 . . ?
C63 C62 C61 118.9(5) . . ?
C63 C62 H62 120.6 . . ?
C61 C62 H62 120.6 . . ?
C62 C63 C64 121.9(5) . . ?
C62 C63 H63 119.1 . . ?
C64 C63 H63 119.1 . . ?
C63 C64 C59 118.0(5) . . ?
C63 C64 C68 118.9(4) . . ?
C59 C64 C68 123.1(4) . . ?
C60 C65 C67 111.7(4) . . ?
C60 C65 C66 112.1(4) . . ?
C67 C65 C66 109.5(4) . . ?
C60 C65 H65 107.8 . . ?
C67 C65 H65 107.8 . . ?
C66 C65 H65 107.8 . . ?
C65 C66 H66A 109.5 . . ?
C65 C66 H66B 109.5 . . ?
H66A C66 H66B 109.5 . . ?
C65 C66 H66C 109.5 . . ?
H66A C66 H66C 109.5 . . ?
H66B C66 H66C 109.5 . . ?
C65 C67 H67A 109.5 . . ?
C65 C67 H67B 109.5 . . ?
H67A C67 H67B 109.5 . . ?
C65 C67 H67C 109.5 . . ?
H67A C67 H67C 109.5 . . ?
H67B C67 H67C 109.5 . . ?
C69 C68 C64 114.6(5) . . ?
C69 C68 C70 109.4(5) . . ?
C64 C68 C70 112.3(4) . . ?
C69 C68 H68 106.7 . . ?
C64 C68 H68 106.7 . . ?
C70 C68 H68 106.7 . . ?
C68 C69 H69A 109.5 . . ?
C68 C69 H69B 109.5 . . ?
H69A C69 H69B 109.5 . . ?
C68 C69 H69C 109.5 . . ?
H69A C69 H69C 109.5 . . ?
H69B C69 H69C 109.5 . . ?
C68 C70 H70A 109.5 . . ?
C68 C70 H70B 109.5 . . ?
H70A C70 H70B 109.5 . . ?
C68 C70 H70C 109.5 . . ?
H70A C70 H70C 109.5 . . ?
H70B C70 H70C 109.5 . . ?
C76 C71 C72 120.5(4) . . ?
C76 C71 N4 120.5(4) . . ?
C72 C71 N4 119.0(4) . . ?
C73 C72 C71 119.2(5) . . ?
C73 C72 C77 117.6(5) . . ?
C71 C72 C77 123.2(5) . . ?
C74 C73 C72 120.4(5) . . ?
C74 C73 H73 119.8 . . ?
C72 C73 H73 119.8 . . ?
C75 C74 C73 119.6(5) . . ?
C75 C74 H74 120.2 . . ?
C73 C74 H74 120.2 . . ?
C74 C75 C76 123.9(5) . . ?
C74 C75 H75 118.1 . . ?
C76 C75 H75 118.1 . . ?
C75 C76 C71 116.5(5) . . ?
C75 C76 C80 120.0(4) . . ?
C71 C76 C80 123.5(5) . . ?
C79 C77 C72 112.3(5) . . ?
C79 C77 C78 109.3(5) . . ?
C72 C77 C78 110.7(5) . . ?
C79 C77 H77 108.1 . . ?
C72 C77 H77 108.1 . . ?
C78 C77 H77 108.1 . . ?
C77 C78 H78A 109.5 . . ?
C77 C78 H78B 109.5 . . ?
H78A C78 H78B 109.5 . . ?
C77 C78 H78C 109.5 . . ?
H78A C78 H78C 109.5 . . ?
H78B C78 H78C 109.5 . . ?
C77 C79 H79A 109.5 . . ?
C77 C79 H79B 109.5 . . ?
H79A C79 H79B 109.5 . . ?
C77 C79 H79C 109.5 . . ?
H79A C79 H79C 109.5 . . ?
H79B C79 H79C 109.5 . . ?
C76 C80 C82 112.1(4) . . ?
C76 C80 C81 111.4(5) . . ?
C82 C80 C81 109.0(4) . . ?
C76 C80 H80 108.1 . . ?
C82 C80 H80 108.1 . . ?
C81 C80 H80 108.1 . . ?
C80 C81 H81A 109.5 . . ?
C80 C81 H81B 109.5 . . ?
H81A C81 H81B 109.5 . . ?
C80 C81 H81C 109.5 . . ?
H81A C81 H81C 109.5 . . ?
H81B C81 H81C 109.5 . . ?
C80 C82 H82A 109.5 . . ?
C80 C82 H82B 109.5 . . ?
H82A C82 H82B 109.5 . . ?
C80 C82 H82C 109.5 . . ?
H82A C82 H82C 109.5 . . ?
H82B C82 H82C 109.5 . . ?
C84 C83 H83A 109.5 . . ?
C84 C83 H83B 109.5 . . ?
H83A C83 H83B 109.5 . . ?
C84 C83 H83C 109.5 . . ?
H83A C83 H83C 109.5 . . ?
H83B C83 H83C 109.5 . . ?
N3 C84 C85 124.6(4) . . ?
N3 C84 C83 119.9(4) . . ?
C85 C84 C83 115.4(4) . . ?
C84 C85 C86 128.6(4) . . ?
C84 C85 H85 115.7 . . ?
C86 C85 H85 115.7 . . ?
N4 C86 C85 122.6(4) . . ?
N4 C86 C87 121.6(4) . . ?
C85 C86 C87 115.8(4) . . ?
C86 C87 H87A 109.5 . . ?
C86 C87 H87B 109.5 . . ?
H87A C87 H87B 109.5 . . ?
C86 C87 H87C 109.5 . . ?
H87A C87 H87C 109.5 . . ?
H87B C87 H87C 109.5 . . ?
Si2 C88 H88A 109.5 . . ?
Si2 C88 H88B 109.5 . . ?
H88A C88 H88B 109.5 . . ?
Si2 C88 H88C 109.5 . . ?
H88A C88 H88C 109.5 . . ?
H88B C88 H88C 109.5 . . ?
Si2 C89 H89A 109.5 . . ?
Si2 C89 H89B 109.5 . . ?
H89A C89 H89B 109.5 . . ?
Si2 C89 H89C 109.5 . . ?
H89A C89 H89C 109.5 . . ?
H89B C89 H89C 109.5 . . ?
Si2 C90 H90A 109.5 . . ?
Si2 C90 H90B 109.5 . . ?
H90A C90 H90B 109.5 . . ?
Si2 C90 H90C 109.5 . . ?
H90A C90 H90C 109.5 . . ?
H90B C90 H90C 109.5 . . ?
O5 C91 C92 113.1(4) . . ?
O5 C91 C98 114.0(4) . . ?
C92 C91 C98 100.5(4) . . ?
O5 C91 C104 103.1(3) . . ?
C92 C91 C104 114.8(4) . . ?
C98 C91 C104 111.8(4) . . ?
C97 C92 C93 119.5(5) . . ?
C97 C92 C91 109.7(5) . . ?
C93 C92 C91 130.7(5) . . ?
C94 C93 C92 118.5(6) . . ?
C94 C93 H93 120.8 . . ?
C92 C93 H93 120.8 . . ?
C95 C94 C93 122.0(6) . . ?
C95 C94 H94 119 . . ?
C93 C94 H94 119 . . ?
C94 C95 C96 119.7(6) . . ?
C94 C95 H95 120.1 . . ?
C96 C95 H95 120.1 . . ?
C95 C96 C97 120.2(6) . . ?
C95 C96 H96 119.9 . . ?
C97 C96 H96 119.9 . . ?
C96 C97 C92 119.9(6) . . ?
C96 C97 C99 131.1(6) . . ?
C92 C97 C99 109.0(5) . . ?
C99 C98 C103 122.6(6) . . ?
C99 C98 C91 110.4(5) . . ?
C103 C98 C91 126.9(5) . . ?
C98 C99 C97 110.2(5) . . ?
C98 C99 C100 118.4(7) . . ?
C97 C99 C100 131.1(6) . . ?
C101 C100 C99 119.0(7) . . ?
C101 C100 H100 120.5 . . ?
C99 C100 H100 120.5 . . ?
C100 C101 C102 122.6(6) . . ?
C100 C101 H101 118.7 . . ?
C102 C101 H101 118.7 . . ?
C101 C102 C103 119.6(7) . . ?
C101 C102 H102 120.2 . . ?
C103 C102 H102 120.2 . . ?
C98 C103 C102 117.8(6) . . ?
C98 C103 H103 121.1 . . ?
C102 C103 H103 121.1 . . ?
O6 C104 C111 116.4(4) . . ?
O6 C104 C105 112.9(4) . . ?
C111 C104 C105 100.1(4) . . ?
O6 C104 C91 102.6(3) . . ?
C111 C104 C91 115.3(4) . . ?
C105 C104 C91 110.0(4) . . ?
C110 C105 C106 121.1(5) . . ?
C110 C105 C104 109.7(5) . . ?
C106 C105 C104 129.2(5) . . ?
C105 C106 C107 119.1(6) . . ?
C105 C106 H106 120.4 . . ?
C107 C106 H106 120.4 . . ?
C106 C107 C108 119.8(7) . . ?
C106 C107 H107 120.1 . . ?
C108 C107 H107 120.1 . . ?
C107 C108 C109 121.0(7) . . ?
C107 C108 H108 119.5 . . ?
C109 C108 H108 119.5 . . ?
C110 C109 C108 116.9(6) . . ?
C110 C109 H109 121.6 . . ?
C108 C109 H109 121.6 . . ?
C105 C110 C109 121.9(6) . . ?
C105 C110 C112 109.8(5) . . ?
C109 C110 C112 128.3(6) . . ?
C112 C111 C116 119.3(5) . . ?
C112 C111 C104 111.7(5) . . ?
C116 C111 C104 128.9(5) . . ?
C113 C112 C111 123.3(7) . . ?
C113 C112 C110 129.0(6) . . ?
C111 C112 C110 107.5(5) . . ?
C114 C113 C112 116.5(7) . . ?
C114 C113 H113 121.8 . . ?
C112 C113 H113 121.8 . . ?
C113 C114 C115 121.6(7) . . ?
C113 C114 H114 119.2 . . ?
C115 C114 H114 119.2 . . ?
C116 C115 C114 120.6(7) . . ?
C116 C115 H115 119.7 . . ?
C114 C115 H115 119.7 . . ?
C115 C116 C111 118.6(6) . . ?
C115 C116 H116 120.7 . . ?
C111 C116 H116 120.7 . . ?
Si1 O1 Ti1 168.0(2) . . ?
C33 O2 Ti1 121.3(3) . . ?
C46 O3 Ti1 119.5(3) . . ?
Si2 O4 Ti2 169.2(2) . . ?
C91 O5 Ti2 120.3(3) . . ?
C104 O6 Ti2 123.1(3) . . ?
C26 N1 C1 116.5(4) . . ?
C26 N1 Ti1 112.3(3) . . ?
C1 N1 Ti1 129.1(3) . . ?
C28 N2 C13 117.9(4) . . ?
C28 N2 Ti1 115.9(3) . . ?
C13 N2 Ti1 125.6(3) . . ?
C84 N3 C59 115.5(4) . . ?
C84 N3 Ti2 114.3(3) . . ?
C59 N3 Ti2 128.8(3) . . ?
C86 N4 C71 116.6(4) . . ?
C86 N4 Ti2 116.4(3) . . ?
C71 N4 Ti2 125.9(3) . . ?
O1 Si1 C31 111.1(3) . . ?
O1 Si1 C30 108.7(3) . . ?
C31 Si1 C30 113.4(4) . . ?
O1 Si1 C32 110.2(2) . . ?
C31 Si1 C32 105.6(4) . . ?
C30 Si1 C32 107.7(4) . . ?
O4 Si2 C89 111.6(3) . . ?
O4 Si2 C90 108.6(3) . . ?
C89 Si2 C90 107.3(4) . . ?
O4 Si2 C88 106.7(4) . . ?
C89 Si2 C88 107.6(4) . . ?
C90 Si2 C88 115.2(6) . . ?
O1 Ti1 O2 106.13(14) . . ?
O1 Ti1 O3 116.40(14) . . ?
O2 Ti1 O3 80.44(13) . . ?
O1 Ti1 N1 103.18(15) . . ?
O2 Ti1 N1 93.58(14) . . ?
O3 Ti1 N1 140.14(15) . . ?
O1 Ti1 N2 97.09(15) . . ?
O2 Ti1 N2 155.63(14) . . ?
O3 Ti1 N2 82.70(14) . . ?
N1 Ti1 N2 88.16(14) . . ?
O4 Ti2 O6 108.08(15) . . ?
O4 Ti2 O5 115.90(15) . . ?
O6 Ti2 O5 79.64(14) . . ?
O4 Ti2 N3 100.55(15) . . ?
O6 Ti2 N3 92.28(14) . . ?
O5 Ti2 N3 143.44(15) . . ?
O4 Ti2 N4 99.22(14) . . ?
O6 Ti2 N4 152.04(15) . . ?
O5 Ti2 N4 83.19(14) . . ?
N3 Ti2 N4 88.48(14) . . ?

loop_
_geom_bond_atom_site_label_1
_geom_bond_atom_site_label_2
_geom_bond_distance
_geom_bond_site_symmetry_2
_geom_bond_publ_flag
C1 C6 1.405(7) . ?
C1 C2 1.413(7) . ?
C1 N1 1.459(6) . ?
C2 C3 1.384(7) . ?
C2 C7 1.495(7) . ?
C3 C4 1.377(7) . ?
C3 H3 0.95 . ?
C4 C5 1.361(8) . ?
C4 H4 0.95 . ?
C5 C6 1.402(7) . ?
C5 H5 0.95 . ?
C6 C10 1.506(7) . ?
C7 C8 1.520(7) . ?
C7 C9 1.529(7) . ?
C7 H7 1 . ?
C8 H8A 0.98 . ?
C8 H8B 0.98 . ?
C8 H8C 0.98 . ?
C9 H9A 0.98 . ?
C9 H9B 0.98 . ?
C9 H9C 0.98 . ?
C10 C11 1.542(7) . ?
C10 C12 1.557(7) . ?
C10 H10 1 . ?
C11 H11A 0.98 . ?
C11 H11B 0.98 . ?
C11 H11C 0.98 . ?
C12 H12A 0.98 . ?
C12 H12B 0.98 . ?
C12 H12C 0.98 . ?
C13 C18 1.388(6) . ?
C13 C14 1.405(6) . ?
C13 N2 1.467(6) . ?
C14 C15 1.394(7) . ?
C14 C19 1.511(7) . ?
C15 C16 1.353(7) . ?
C15 H15 0.95 . ?
C16 C17 1.380(7) . ?
C16 H16 0.95 . ?
C17 C18 1.409(7) . ?
C17 H17 0.95 . ?
C18 C22 1.501(7) . ?
C19 C20 1.545(8) . ?
C19 C21 1.554(7) . ?
C19 H19 1 . ?
C20 H20A 0.98 . ?
C20 H20B 0.98 . ?
C20 H20C 0.98 . ?
C21 H21A 0.98 . ?
C21 H21B 0.98 . ?
C21 H21C 0.98 . ?
C22 C23 1.526(7) . ?
C22 C24 1.535(7) . ?
C22 H22 1 . ?
C23 H23A 0.98 . ?
C23 H23B 0.98 . ?
C23 H23C 0.98 . ?
C24 H24A 0.98 . ?
C24 H24B 0.98 . ?
C24 H24C 0.98 . ?
C25 C26 1.523(6) . ?
C25 H25A 0.98 . ?
C25 H25B 0.98 . ?
C25 H25C 0.98 . ?
C26 N1 1.365(6) . ?
C26 C27 1.395(6) . ?
C27 C28 1.403(6) . ?
C27 H27 0.95 . ?
C28 N2 1.324(6) . ?
C28 C29 1.504(6) . ?
C29 H29A 0.98 . ?
C29 H29B 0.98 . ?
C29 H29C 0.98 . ?
C30 Si1 1.846(8) . ?
C30 H30A 0.98 . ?
C30 H30B 0.98 . ?
C30 H30C 0.98 . ?
C31 Si1 1.802(7) . ?
C31 H31A 0.98 . ?
C31 H31B 0.98 . ?
C31 H31C 0.98 . ?
C32 Si1 1.915(7) . ?
C32 H32A 0.98 . ?
C32 H32B 0.98 . ?
C32 H32C 0.98 . ?
C33 O2 1.426(5) . ?
C33 C34 1.506(7) . ?
C33 C40 1.528(6) . ?
C33 C46 1.620(7) . ?
C34 C35 1.386(6) . ?
C34 C39 1.403(7) . ?
C35 C36 1.390(7) . ?
C35 H35 0.95 . ?
C36 C37 1.386(7) . ?
C36 H36 0.95 . ?
C37 C38 1.371(7) . ?
C37 H37 0.95 . ?
C38 C39 1.389(7) . ?
C38 H38 0.95 . ?
C39 C41 1.465(7) . ?
C40 C45 1.387(7) . ?
C40 C41 1.411(7) . ?
C41 C42 1.388(7) . ?
C42 C43 1.384(7) . ?
C42 H42 0.95 . ?
C43 C44 1.368(8) . ?
C43 H43 0.95 . ?
C44 C45 1.383(7) . ?
C44 H44 0.95 . ?
C45 H45 0.95 . ?
C46 O3 1.417(5) . ?
C46 C53 1.515(6) . ?
C46 C47 1.532(6) . ?
C47 C48 1.365(7) . ?
C47 C52 1.400(6) . ?
C48 C49 1.409(7) . ?
C48 H48 0.95 . ?
C49 C50 1.391(7) . ?
C49 H49 0.95 . ?
C50 C51 1.353(7) . ?
C50 H50 0.95 . ?
C51 C52 1.405(7) . ?
C51 H51 0.95 . ?
C52 C54 1.457(7) . ?
C53 C58 1.383(7) . ?
C53 C54 1.402(7) . ?
C54 C55 1.395(7) . ?
C55 C56 1.360(8) . ?
C55 H55 0.95 . ?
C56 C57 1.393(8) . ?
C56 H56 0.95 . ?
C57 C58 1.389(7) . ?
C57 H57 0.95 . ?
C58 H58 0.95 . ?
C59 C60 1.401(7) . ?
C59 C64 1.402(6) . ?
C59 N3 1.460(5) . ?
C60 C61 1.407(6) . ?
C60 C65 1.517(7) . ?
C61 C62 1.381(7) . ?
C61 H61 0.95 . ?
C62 C63 1.381(7) . ?
C62 H62 0.95 . ?
C63 C64 1.388(6) . ?
C63 H63 0.95 . ?
C64 C68 1.501(7) . ?
C65 C67 1.521(7) . ?
C65 C66 1.541(7) . ?
C65 H65 1 . ?
C66 H66A 0.98 . ?
C66 H66B 0.98 . ?
C66 H66C 0.98 . ?
C67 H67A 0.98 . ?
C67 H67B 0.98 . ?
C67 H67C 0.98 . ?
C68 C69 1.498(8) . ?
C68 C70 1.518(7) . ?
C68 H68 1 . ?
C69 H69A 0.98 . ?
C69 H69B 0.98 . ?
C69 H69C 0.98 . ?
C70 H70A 0.98 . ?
C70 H70B 0.98 . ?
C70 H70C 0.98 . ?
C71 C76 1.406(6) . ?
C71 C72 1.414(7) . ?
C71 N4 1.454(6) . ?
C72 C73 1.392(7) . ?
C72 C77 1.519(7) . ?
C73 C74 1.380(7) . ?
C73 H73 0.95 . ?
C74 C75 1.345(7) . ?
C74 H74 0.95 . ?
C75 C76 1.399(7) . ?
C75 H75 0.95 . ?
C76 C80 1.498(7) . ?
C77 C79 1.498(8) . ?
C77 C78 1.527(9) . ?
C77 H77 1 . ?
C78 H78A 0.98 . ?
C78 H78B 0.98 . ?
C78 H78C 0.98 . ?
C79 H79A 0.98 . ?
C79 H79B 0.98 . ?
C79 H79C 0.98 . ?
C80 C82 1.519(7) . ?
C80 C81 1.527(7) . ?
C80 H80 1 . ?
C81 H81A 0.98 . ?
C81 H81B 0.98 . ?
C81 H81C 0.98 . ?
C82 H82A 0.98 . ?
C82 H82B 0.98 . ?
C82 H82C 0.98 . ?
C83 C84 1.533(6) . ?
C83 H83A 0.98 . ?
C83 H83B 0.98 . ?
C83 H83C 0.98 . ?
C84 N3 1.329(5) . ?
C84 C85 1.398(6) . ?
C85 C86 1.403(6) . ?
C85 H85 0.95 . ?
C86 N4 1.339(5) . ?
C86 C87 1.497(6) . ?
C87 H87A 0.98 . ?
C87 H87B 0.98 . ?
C87 H87C 0.98 . ?
C88 Si2 1.884(10) . ?
C88 H88A 0.98 . ?
C88 H88B 0.98 . ?
C88 H88C 0.98 . ?
C89 Si2 1.859(7) . ?
C89 H89A 0.98 . ?
C89 H89B 0.98 . ?
C89 H89C 0.98 . ?
C90 Si2 1.866(8) . ?
C90 H90A 0.98 . ?
C90 H90B 0.98 . ?
C90 H90C 0.98 . ?
C91 O5 1.399(5) . ?
C91 C92 1.527(7) . ?
C91 C98 1.533(7) . ?
C91 C104 1.637(7) . ?
C92 C97 1.409(7) . ?
C92 C93 1.409(7) . ?
C93 C94 1.388(7) . ?
C93 H93 0.95 . ?
C94 C95 1.376(8) . ?
C94 H94 0.95 . ?
C95 C96 1.384(8) . ?
C95 H95 0.95 . ?
C96 C97 1.391(8) . ?
C96 H96 0.95 . ?
C97 C99 1.420(8) . ?
C98 C99 1.376(8) . ?
C98 C103 1.376(7) . ?
C99 C100 1.428(8) . ?
C100 C101 1.329(9) . ?
C100 H100 0.95 . ?
C101 C102 1.389(9) . ?
C101 H101 0.95 . ?
C102 C103 1.402(7) . ?
C102 H102 0.95 . ?
C103 H103 0.95 . ?
C104 O6 1.409(6) . ?
C104 C111 1.520(7) . ?
C104 C105 1.539(7) . ?
C105 C110 1.368(7) . ?
C105 C106 1.383(7) . ?
C106 C107 1.388(7) . ?
C106 H106 0.95 . ?
C107 C108 1.400(9) . ?
C107 H107 0.95 . ?
C108 C109 1.413(10) . ?
C108 H108 0.95 . ?
C109 C110 1.394(8) . ?
C109 H109 0.95 . ?
C110 C112 1.466(8) . ?
C111 C112 1.374(8) . ?
C111 C116 1.390(8) . ?
C112 C113 1.374(8) . ?
C113 C114 1.364(10) . ?
C113 H113 0.95 . ?
C114 C115 1.402(10) . ?
C114 H114 0.95 . ?
C115 C116 1.359(8) . ?
C115 H115 0.95 . ?
C116 H116 0.95 . ?
O1 Si1 1.617(4) . ?
O1 Ti1 1.832(3) . ?
O2 Ti1 1.844(3) . ?
O3 Ti1 1.875(3) . ?
O4 Si2 1.603(4) . ?
O4 Ti2 1.837(3) . ?
O5 Ti2 1.880(3) . ?
O6 Ti2 1.848(3) . ?
N1 Ti1 2.059(4) . ?
N2 Ti1 2.125(4) . ?
N3 Ti2 2.071(4) . ?
N4 Ti2 2.101(4) . ?

loop_
_geom_torsion_atom_site_label_1
_geom_torsion_atom_site_label_2
_geom_torsion_atom_site_label_3
_geom_torsion_atom_site_label_4
_geom_torsion
_geom_torsion_site_symmetry_1
_geom_torsion_site_symmetry_2
_geom_torsion_site_symmetry_3
_geom_torsion_site_symmetry_4
_geom_torsion_publ_flag
C6 C1 C2 C3 -1.6(7) . . . . ?
N1 C1 C2 C3 175.4(4) . . . . ?
C6 C1 C2 C7 178.9(4) . . . . ?
N1 C1 C2 C7 -4.1(6) . . . . ?
C1 C2 C3 C4 0.7(7) . . . . ?
C7 C2 C3 C4 -179.7(5) . . . . ?
C2 C3 C4 C5 0.6(8) . . . . ?
C3 C4 C5 C6 -1.2(8) . . . . ?
C4 C5 C6 C1 0.4(7) . . . . ?
C4 C5 C6 C10 -177.9(5) . . . . ?
C2 C1 C6 C5 1.0(7) . . . . ?
N1 C1 C6 C5 -175.9(4) . . . . ?
C2 C1 C6 C10 179.2(4) . . . . ?
N1 C1 C6 C10 2.3(7) . . . . ?
C3 C2 C7 C8 -94.6(5) . . . . ?
C1 C2 C7 C8 85.0(5) . . . . ?
C3 C2 C7 C9 28.5(6) . . . . ?
C1 C2 C7 C9 -152.0(4) . . . . ?
C5 C6 C10 C11 61.1(6) . . . . ?
C1 C6 C10 C11 -117.1(5) . . . . ?
C5 C6 C10 C12 -60.6(6) . . . . ?
C1 C6 C10 C12 121.2(5) . . . . ?
C18 C13 C14 C15 2.5(7) . . . . ?
N2 C13 C14 C15 -176.4(4) . . . . ?
C18 C13 C14 C19 -176.0(5) . . . . ?
N2 C13 C14 C19 5.1(7) . . . . ?
C13 C14 C15 C16 -2.2(7) . . . . ?
C19 C14 C15 C16 176.3(5) . . . . ?
C14 C15 C16 C17 0.9(8) . . . . ?
C15 C16 C17 C18 0.1(8) . . . . ?
C14 C13 C18 C17 -1.5(7) . . . . ?
N2 C13 C18 C17 177.4(4) . . . . ?
C14 C13 C18 C22 -178.1(5) . . . . ?
N2 C13 C18 C22 0.8(7) . . . . ?
C16 C17 C18 C13 0.2(8) . . . . ?
C16 C17 C18 C22 177.0(5) . . . . ?
C15 C14 C19 C20 -68.3(6) . . . . ?
C13 C14 C19 C20 110.1(5) . . . . ?
C15 C14 C19 C21 52.2(6) . . . . ?
C13 C14 C19 C21 -129.4(5) . . . . ?
C13 C18 C22 C23 -118.9(5) . . . . ?
C17 C18 C22 C23 64.5(6) . . . . ?
C13 C18 C22 C24 117.5(5) . . . . ?
C17 C18 C22 C24 -59.1(6) . . . . ?
N1 C26 C27 C28 -11.2(7) . . . . ?
C25 C26 C27 C28 167.6(4) . . . . ?
C26 C27 C28 N2 20.3(7) . . . . ?
C26 C27 C28 C29 -157.5(4) . . . . ?
O2 C33 C34 C35 -43.2(6) . . . . ?
C40 C33 C34 C35 -167.9(4) . . . . ?
C46 C33 C34 C35 72.0(6) . . . . ?
O2 C33 C34 C39 139.0(4) . . . . ?
C40 C33 C34 C39 14.2(5) . . . . ?
C46 C33 C34 C39 -105.9(4) . . . . ?
C39 C34 C35 C36 5.1(7) . . . . ?
C33 C34 C35 C36 -172.5(4) . . . . ?
C34 C35 C36 C37 -1.4(7) . . . . ?
C35 C36 C37 C38 -1.6(8) . . . . ?
C36 C37 C38 C39 0.9(8) . . . . ?
C37 C38 C39 C34 2.8(7) . . . . ?
C37 C38 C39 C41 -173.3(5) . . . . ?
C35 C34 C39 C38 -5.9(7) . . . . ?
C33 C34 C39 C38 172.2(4) . . . . ?
C35 C34 C39 C41 171.1(4) . . . . ?
C33 C34 C39 C41 -10.9(5) . . . . ?
O2 C33 C40 C45 44.4(7) . . . . ?
C34 C33 C40 C45 167.6(5) . . . . ?
C46 C33 C40 C45 -73.3(6) . . . . ?
O2 C33 C40 C41 -135.9(4) . . . . ?
C34 C33 C40 C41 -12.7(4) . . . . ?
C46 C33 C40 C41 106.4(5) . . . . ?
C45 C40 C41 C42 1.9(7) . . . . ?
C33 C40 C41 C42 -177.8(4) . . . . ?
C45 C40 C41 C39 -173.3(4) . . . . ?
C33 C40 C41 C39 7.0(5) . . . . ?
C38 C39 C41 C42 4.2(9) . . . . ?
C34 C39 C41 C42 -172.3(5) . . . . ?
C38 C39 C41 C40 178.8(5) . . . . ?
C34 C39 C41 C40 2.3(5) . . . . ?
C40 C41 C42 C43 -0.8(7) . . . . ?
C39 C41 C42 C43 173.2(5) . . . . ?
C41 C42 C43 C44 -1.0(7) . . . . ?
C42 C43 C44 C45 1.8(8) . . . . ?
C43 C44 C45 C40 -0.6(7) . . . . ?
C41 C40 C45 C44 -1.2(7) . . . . ?
C33 C40 C45 C44 178.5(4) . . . . ?
O2 C33 C46 O3 36.0(4) . . . . ?
C34 C33 C46 O3 -85.6(4) . . . . ?
C40 C33 C46 O3 161.2(4) . . . . ?
O2 C33 C46 C53 -85.5(4) . . . . ?
C34 C33 C46 C53 152.9(4) . . . . ?
C40 C33 C46 C53 39.7(6) . . . . ?
O2 C33 C46 C47 159.6(3) . . . . ?
C34 C33 C46 C47 38.0(5) . . . . ?
C40 C33 C46 C47 -75.2(5) . . . . ?
O3 C46 C47 C48 49.1(7) . . . . ?
C53 C46 C47 C48 171.4(5) . . . . ?
C33 C46 C47 C48 -67.9(7) . . . . ?
O3 C46 C47 C52 -129.5(4) . . . . ?
C53 C46 C47 C52 -7.2(5) . . . . ?
C33 C46 C47 C52 113.5(4) . . . . ?
C52 C47 C48 C49 -3.4(8) . . . . ?
C46 C47 C48 C49 178.2(5) . . . . ?
C47 C48 C49 C50 0.9(8) . . . . ?
C48 C49 C50 C51 0.4(8) . . . . ?
C49 C50 C51 C52 0.8(8) . . . . ?
C48 C47 C52 C51 4.6(7) . . . . ?
C46 C47 C52 C51 -176.7(4) . . . . ?
C48 C47 C52 C54 -173.0(5) . . . . ?
C46 C47 C52 C54 5.7(5) . . . . ?
C50 C51 C52 C47 -3.3(7) . . . . ?
C50 C51 C52 C54 173.8(5) . . . . ?
O3 C46 C53 C58 -49.8(7) . . . . ?
C47 C46 C53 C58 -172.9(5) . . . . ?
C33 C46 C53 C58 65.5(7) . . . . ?
O3 C46 C53 C54 129.4(4) . . . . ?
C47 C46 C53 C54 6.3(5) . . . . ?
C33 C46 C53 C54 -115.3(4) . . . . ?
C58 C53 C54 C55 -0.8(8) . . . . ?
C46 C53 C54 C55 179.9(4) . . . . ?
C58 C53 C54 C52 176.0(5) . . . . ?
C46 C53 C54 C52 -3.3(6) . . . . ?
C47 C52 C54 C55 174.8(5) . . . . ?
C51 C52 C54 C55 -2.5(9) . . . . ?
C47 C52 C54 C53 -1.6(6) . . . . ?
C51 C52 C54 C53 -178.9(5) . . . . ?
C53 C54 C55 C56 0.9(8) . . . . ?
C52 C54 C55 C56 -175.2(5) . . . . ?
C54 C55 C56 C57 0.2(9) . . . . ?
C55 C56 C57 C58 -1.3(9) . . . . ?
C54 C53 C58 C57 -0.3(8) . . . . ?
C46 C53 C58 C57 178.8(5) . . . . ?
C56 C57 C58 C53 1.4(8) . . . . ?
C64 C59 C60 C61 2.6(7) . . . . ?
N3 C59 C60 C61 -172.4(4) . . . . ?
C64 C59 C60 C65 -176.6(4) . . . . ?
N3 C59 C60 C65 8.3(7) . . . . ?
C59 C60 C61 C62 1.4(7) . . . . ?
C65 C60 C61 C62 -179.2(4) . . . . ?
C60 C61 C62 C63 -4.1(8) . . . . ?
C61 C62 C63 C64 2.7(8) . . . . ?
C62 C63 C64 C59 1.1(7) . . . . ?
C62 C63 C64 C68 -179.3(5) . . . . ?
C60 C59 C64 C63 -3.9(7) . . . . ?
N3 C59 C64 C63 171.3(4) . . . . ?
C60 C59 C64 C68 176.6(5) . . . . ?
N3 C59 C64 C68 -8.2(6) . . . . ?
C59 C60 C65 C67 116.4(5) . . . . ?
C61 C60 C65 C67 -62.9(6) . . . . ?
C59 C60 C65 C66 -120.3(5) . . . . ?
C61 C60 C65 C66 60.5(6) . . . . ?
C63 C64 C68 C69 -84.4(6) . . . . ?
C59 C64 C68 C69 95.1(6) . . . . ?
C63 C64 C68 C70 41.2(7) . . . . ?
C59 C64 C68 C70 -139.3(5) . . . . ?
C76 C71 C72 C73 0.0(7) . . . . ?
N4 C71 C72 C73 -179.3(4) . . . . ?
C76 C71 C72 C77 -178.3(5) . . . . ?
N4 C71 C72 C77 2.3(7) . . . . ?
C71 C72 C73 C74 0.0(7) . . . . ?
C77 C72 C73 C74 178.4(5) . . . . ?
C72 C73 C74 C75 0.6(8) . . . . ?
C73 C74 C75 C76 -1.2(8) . . . . ?
C74 C75 C76 C71 1.1(8) . . . . ?
C74 C75 C76 C80 179.6(5) . . . . ?
C72 C71 C76 C75 -0.5(7) . . . . ?
N4 C71 C76 C75 178.8(4) . . . . ?
C72 C71 C76 C80 -178.9(4) . . . . ?
N4 C71 C76 C80 0.4(7) . . . . ?
C73 C72 C77 C79 -50.2(7) . . . . ?
C71 C72 C77 C79 128.2(5) . . . . ?
C73 C72 C77 C78 72.4(6) . . . . ?
C71 C72 C77 C78 -109.2(6) . . . . ?
C75 C76 C80 C82 59.4(6) . . . . ?
C71 C76 C80 C82 -122.2(5) . . . . ?
C75 C76 C80 C81 -63.0(6) . . . . ?
C71 C76 C80 C81 115.4(5) . . . . ?
N3 C84 C85 C86 -8.6(8) . . . . ?
C83 C84 C85 C86 168.7(5) . . . . ?
C84 C85 C86 N4 13.3(8) . . . . ?
C84 C85 C86 C87 -164.9(5) . . . . ?
O5 C91 C92 C97 -126.9(4) . . . . ?
C98 C91 C92 C97 -5.0(5) . . . . ?
C104 C91 C92 C97 115.2(5) . . . . ?
O5 C91 C92 C93 50.2(7) . . . . ?
C98 C91 C92 C93 172.2(5) . . . . ?
C104 C91 C92 C93 -67.7(7) . . . . ?
C97 C92 C93 C94 -5.2(7) . . . . ?
C91 C92 C93 C94 177.9(5) . . . . ?
C92 C93 C94 C95 3.1(8) . . . . ?
C93 C94 C95 C96 0.7(8) . . . . ?
C94 C95 C96 C97 -2.4(8) . . . . ?
C95 C96 C97 C92 0.3(8) . . . . ?
C95 C96 C97 C99 176.4(5) . . . . ?
C93 C92 C97 C96 3.6(8) . . . . ?
C91 C92 C97 C96 -178.9(4) . . . . ?
C93 C92 C97 C99 -173.4(4) . . . . ?
C91 C92 C97 C99 4.1(6) . . . . ?
O5 C91 C98 C99 125.5(5) . . . . ?
C92 C91 C98 C99 4.2(5) . . . . ?
C104 C91 C98 C99 -118.0(5) . . . . ?
O5 C91 C98 C103 -49.2(7) . . . . ?
C92 C91 C98 C103 -170.5(5) . . . . ?
C104 C91 C98 C103 67.3(6) . . . . ?
C103 C98 C99 C97 172.9(5) . . . . ?
C91 C98 C99 C97 -2.1(6) . . . . ?
C103 C98 C99 C100 -1.8(8) . . . . ?
C91 C98 C99 C100 -176.7(5) . . . . ?
C96 C97 C99 C98 -177.8(5) . . . . ?
C92 C97 C99 C98 -1.3(6) . . . . ?
C96 C97 C99 C100 -4.0(10) . . . . ?
C92 C97 C99 C100 172.5(6) . . . . ?
C98 C99 C100 C101 0.4(9) . . . . ?
C97 C99 C100 C101 -173.0(6) . . . . ?
C99 C100 C101 C102 0.6(10) . . . . ?
C100 C101 C102 C103 -0.2(10) . . . . ?
C99 C98 C103 C102 2.2(8) . . . . ?
C91 C98 C103 C102 176.2(5) . . . . ?
C101 C102 C103 C98 -1.2(8) . . . . ?
O5 C91 C104 O6 32.4(5) . . . . ?
C92 C91 C104 O6 155.9(4) . . . . ?
C98 C91 C104 O6 -90.5(5) . . . . ?
O5 C91 C104 C111 160.0(4) . . . . ?
C92 C91 C104 C111 -76.6(6) . . . . ?
C98 C91 C104 C111 37.1(6) . . . . ?
O5 C91 C104 C105 -87.9(5) . . . . ?
C92 C91 C104 C105 35.6(6) . . . . ?
C98 C91 C104 C105 149.2(4) . . . . ?
O6 C104 C105 C110 135.1(4) . . . . ?
C111 C104 C105 C110 10.6(5) . . . . ?
C91 C104 C105 C110 -111.1(5) . . . . ?
O6 C104 C105 C106 -47.0(7) . . . . ?
C111 C104 C105 C106 -171.4(5) . . . . ?
C91 C104 C105 C106 66.9(6) . . . . ?
C110 C105 C106 C107 4.9(8) . . . . ?
C104 C105 C106 C107 -172.9(5) . . . . ?
C105 C106 C107 C108 -0.3(8) . . . . ?
C106 C107 C108 C109 -4.2(9) . . . . ?
C107 C108 C109 C110 4.2(9) . . . . ?
C106 C105 C110 C109 -4.9(8) . . . . ?
C104 C105 C110 C109 173.3(5) . . . . ?
C106 C105 C110 C112 172.6(5) . . . . ?
C104 C105 C110 C112 -9.2(6) . . . . ?
C108 C109 C110 C105 0.3(9) . . . . ?
C108 C109 C110 C112 -176.7(5) . . . . ?
O6 C104 C111 C112 -130.6(5) . . . . ?
C105 C104 C111 C112 -8.6(5) . . . . ?
C91 C104 C111 C112 109.2(5) . . . . ?
O6 C104 C111 C116 46.6(7) . . . . ?
C105 C104 C111 C116 168.5(5) . . . . ?
C91 C104 C111 C116 -73.6(7) . . . . ?
C116 C111 C112 C113 2.6(8) . . . . ?
C104 C111 C112 C113 -179.9(5) . . . . ?
C116 C111 C112 C110 -173.6(5) . . . . ?
C104 C111 C112 C110 3.9(6) . . . . ?
C105 C110 C112 C113 -172.5(6) . . . . ?
C109 C110 C112 C113 4.8(10) . . . . ?
C105 C110 C112 C111 3.5(6) . . . . ?
C109 C110 C112 C111 -179.2(5) . . . . ?
C111 C112 C113 C114 0.1(9) . . . . ?
C110 C112 C113 C114 175.5(6) . . . . ?
C112 C113 C114 C115 -3.1(9) . . . . ?
C113 C114 C115 C116 3.4(10) . . . . ?
C114 C115 C116 C111 -0.5(9) . . . . ?
C112 C111 C116 C115 -2.3(8) . . . . ?
C104 C111 C116 C115 -179.3(5) . . . . ?
C34 C33 O2 Ti1 90.8(4) . . . . ?
C40 C33 O2 Ti1 -152.5(3) . . . . ?
C46 C33 O2 Ti1 -29.3(4) . . . . ?
C53 C46 O3 Ti1 86.5(4) . . . . ?
C47 C46 O3 Ti1 -157.4(3) . . . . ?
C33 C46 O3 Ti1 -34.4(4) . . . . ?
C92 C91 O5 Ti2 -157.7(3) . . . . ?
C98 C91 O5 Ti2 88.3(4) . . . . ?
C104 C91 O5 Ti2 -33.2(5) . . . . ?
C111 C104 O6 Ti2 -151.3(3) . . . . ?
C105 C104 O6 Ti2 93.7(4) . . . . ?
C91 C104 O6 Ti2 -24.6(5) . . . . ?
C27 C26 N1 C1 160.9(4) . . . . ?
C25 C26 N1 C1 -17.9(6) . . . . ?
C27 C26 N1 Ti1 -34.0(5) . . . . ?
C25 C26 N1 Ti1 147.2(3) . . . . ?
C6 C1 N1 C26 94.0(5) . . . . ?
C2 C1 N1 C26 -83.0(5) . . . . ?
C6 C1 N1 Ti1 -68.1(5) . . . . ?
C2 C1 N1 Ti1 114.9(4) . . . . ?
C27 C28 N2 C13 -169.6(4) . . . . ?
C29 C28 N2 C13 8.0(6) . . . . ?
C27 C28 N2 Ti1 18.5(5) . . . . ?
C29 C28 N2 Ti1 -163.9(3) . . . . ?
C18 C13 N2 C28 83.6(5) . . . . ?
C14 C13 N2 C28 -97.5(5) . . . . ?
C18 C13 N2 Ti1 -105.4(4) . . . . ?
C14 C13 N2 Ti1 73.5(5) . . . . ?
C85 C84 N3 C59 161.2(5) . . . . ?
C83 C84 N3 C59 -16.0(6) . . . . ?
C85 C84 N3 Ti2 -31.0(6) . . . . ?
C83 C84 N3 Ti2 151.8(4) . . . . ?
C60 C59 N3 C84 93.6(5) . . . . ?
C64 C59 N3 C84 -81.7(5) . . . . ?
C60 C59 N3 Ti2 -72.1(5) . . . . ?
C64 C59 N3 Ti2 112.6(4) . . . . ?
C85 C86 N4 C71 -168.3(4) . . . . ?
C87 C86 N4 C71 9.8(6) . . . . ?
C85 C86 N4 Ti2 22.9(6) . . . . ?
C87 C86 N4 Ti2 -159.0(4) . . . . ?
C76 C71 N4 C86 -92.7(5) . . . . ?
C72 C71 N4 C86 86.6(5) . . . . ?
C76 C71 N4 Ti2 74.9(5) . . . . ?
C72 C71 N4 Ti2 -105.8(4) . . . . ?
Ti1 O1 Si1 C31 157.3(11) . . . . ?
Ti1 O1 Si1 C30 -77.2(12) . . . . ?
Ti1 O1 Si1 C32 40.7(12) . . . . ?
Ti2 O4 Si2 C89 5.0(13) . . . . ?
Ti2 O4 Si2 C90 123.0(12) . . . . ?
Ti2 O4 Si2 C88 -112.3(13) . . . . ?
Si1 O1 Ti1 O2 143.4(11) . . . . ?
Si1 O1 Ti1 O3 -129.4(11) . . . . ?
Si1 O1 Ti1 N1 45.7(12) . . . . ?
Si1 O1 Ti1 N2 -44.1(12) . . . . ?
C33 O2 Ti1 O1 125.2(3) . . . . ?
C33 O2 Ti1 O3 10.4(3) . . . . ?
C33 O2 Ti1 N1 -129.9(3) . . . . ?
C33 O2 Ti1 N2 -36.5(5) . . . . ?
C46 O3 Ti1 O1 -86.5(3) . . . . ?
C46 O3 Ti1 O2 16.9(3) . . . . ?
C46 O3 Ti1 N1 101.0(3) . . . . ?
C46 O3 Ti1 N2 179.2(3) . . . . ?
Si2 O4 Ti2 O6 97.0(12) . . . . ?
Si2 O4 Ti2 O5 -176.0(12) . . . . ?
Si2 O4 Ti2 N3 1.0(12) . . . . ?
Si2 O4 Ti2 N4 -89.1(12) . . . . ?
C104 O6 Ti2 O4 121.3(3) . . . . ?
C104 O6 Ti2 O5 7.2(3) . . . . ?
C104 O6 Ti2 N3 -136.9(3) . . . . ?
C104 O6 Ti2 N4 -45.8(5) . . . . ?
C91 O5 Ti2 O4 -87.2(3) . . . . ?
C91 O5 Ti2 O6 18.0(3) . . . . ?
C91 O5 Ti2 N3 97.7(4) . . . . ?
C91 O5 Ti2 N4 175.8(3) . . . . ?
